data_1515345
loop_
_publ_author_name
'Svobodov\'a, Hana'
Nonappa,
'Lahtinen, Manu'
'Wimmer, Zden\<ek'
'Kolehmainen, Erkki'

_publ_section_title
;
 A steroid-based gelator of A(LS)2 type: tuning gel properties by metal
 coordination
;
_journal_issue 30
_journal_name_full 'Soft Matter'
_journal_page_first 7840
_journal_paper_doi 10.1039/c2sm25259g
_journal_volume 8
_journal_year 2012
_chemical_absolute_configuration unk
_chemical_formula_moiety 'C64.1 H96.9 N3 O6, C65 H99 N3 O6, 4(C3 H7 N O), 0.3(C3 H7)'
_chemical_formula_sum 'C142 H226 N10 O16'
_chemical_formula_weight 2329.33
_chemical_name_systematic
;
?
;
_space_group_crystal_system triclinic
_space_group_IT_number 1
_space_group_name_Hall 'P 1'
_space_group_name_H-M_alt 'P 1'
_symmetry_space_group_name_Hall 'P 1'
_symmetry_space_group_name_H-M 'P 1'
_atom_sites_solution_hydrogens geom
_atom_sites_solution_primary iterative
_atom_sites_solution_secondary difmap
_audit_creation_date 2012-05-24
_audit_creation_method
;
Olex2 1.2
(compiled 2012.05.09 svn.r2324, GUI svn.r4230)
;
_cell_angle_alpha 83.436(2)
_cell_angle_beta 86.000(3)
_cell_angle_gamma 80.353(3)
_cell_formula_units_Z 1
_cell_length_a 6.1385(2)
_cell_length_b 14.6387(5)
_cell_length_c 37.9634(9)
_cell_measurement_reflns_used 11660
_cell_measurement_temperature 123.00(10)
_cell_measurement_theta_max 77.0692
_cell_measurement_theta_min 3.0764
_cell_volume 3336.63(18)
_computing_cell_refinement
;
CrysAlisPro, Agilent Technologies,
Version 1.171.35.21 (release 20-01-2012 CrysAlis171 .NET)
(compiled Jan 23 2012,18:06:46)
;
_computing_data_collection
;
CrysAlisPro, Agilent Technologies,
Version 1.171.35.21 (release 20-01-2012 CrysAlis171 .NET)
(compiled Jan 23 2012,18:06:46)
;
_computing_data_reduction
;
CrysAlisPro, Agilent Technologies,
Version 1.171.35.21 (release 20-01-2012 CrysAlis171 .NET)
(compiled Jan 23 2012,18:06:46)
;
_computing_molecular_graphics
;
O. V. Dolomanov, L. J. Bourhis, R. J. Gildea, J. A. K. Howard and H. Puschmann,
OLEX2: a complete structure solution, refinement and analysis program.
J. Appl. Cryst. (2009). 42, 339-341.
;
_computing_publication_material
;
O. V. Dolomanov, L. J. Bourhis, R. J. Gildea, J. A. K. Howard and H. Puschmann,
OLEX2: a complete structure solution, refinement and analysis program.
J. Appl. Cryst. (2009). 42, 339-341.
;
_computing_structure_refinement
;
SHELXH, G.M. Sheldrick, Acta Cryst.
(2008). A64, 112-122
;
_computing_structure_solution 'J. Appl. Cryst. (2007) 40, 786-790'
_diffrn_ambient_temperature 123.00(10)
_diffrn_detector_area_resol_mean 10.3953
_diffrn_measured_fraction_theta_full 1.000
_diffrn_measured_fraction_theta_max 0.999
_diffrn_measurement_details
;
1 omega -39.00 25.00 1.0000 26.0000
omega____ theta____ kappa____ phi______ frames
- -2.0000 -58.0000 26.0000 64

2 omega 7.00 32.00 1.0000 26.0000
omega____ theta____ kappa____ phi______ frames
- 42.0000 88.0000 113.0000 25

3 omega -117.00 -11.00 1.0000 26.0000
omega____ theta____ kappa____ phi______ frames
- -42.6959 -77.0000 0.0000 106

4 omega -45.00 27.00 1.0000 26.0000
omega____ theta____ kappa____ phi______ frames
- -42.6959 37.0000 -30.0000 72

5 omega -118.00 -29.00 1.0000 26.0000
omega____ theta____ kappa____ phi______ frames
- -42.6959 172.0000 98.0000 89

6 omega -121.00 -22.00 1.0000 26.0000
omega____ theta____ kappa____ phi______ frames
- -42.6959 -19.0000 150.0000 99

7 omega 23.00 98.00 1.0000 26.0000
omega____ theta____ kappa____ phi______ frames
- 42.6959 -125.0000 60.0000 75

8 omega 14.00 39.00 1.0000 26.0000
omega____ theta____ kappa____ phi______ frames
- 46.0000 80.0000 -2.0000 25

9 omega 13.00 38.00 1.0000 26.0000
omega____ theta____ kappa____ phi______ frames
- 46.0000 82.0000 -145.0000 25

10 omega 17.00 42.00 1.0000 26.0000
omega____ theta____ kappa____ phi______ frames
- 50.0000 82.0000 91.0000 25

11 omega 18.00 43.00 1.0000 26.0000
omega____ theta____ kappa____ phi______ frames
- 50.0000 81.0000 -13.0000 25

12 omega 18.00 45.00 1.0000 26.0000
omega____ theta____ kappa____ phi______ frames
- 50.0000 80.0000 -92.0000 27

13 omega 22.00 47.00 1.0000 26.0000
omega____ theta____ kappa____ phi______ frames
- 54.0000 78.0000 -139.0000 25

14 omega 22.00 47.00 1.0000 26.0000
omega____ theta____ kappa____ phi______ frames
- 54.0000 78.0000 119.0000 25

15 omega 32.00 60.00 1.0000 26.0000
omega____ theta____ kappa____ phi______ frames
- 62.0000 75.0000 -36.0000 28

16 omega 31.00 66.00 1.0000 26.0000
omega____ theta____ kappa____ phi______ frames
- 62.0000 77.0000 136.0000 35

17 omega 35.00 61.00 1.0000 26.0000
omega____ theta____ kappa____ phi______ frames
- 66.0000 76.0000 37.0000 26

18 omega 35.00 63.00 1.0000 26.0000
omega____ theta____ kappa____ phi______ frames
- 66.0000 76.0000 -5.0000 28

19 omega 35.00 61.00 1.0000 26.0000
omega____ theta____ kappa____ phi______ frames
- 66.0000 76.0000 -172.0000 26

20 omega 93.00 119.00 1.0000 26.0000
omega____ theta____ kappa____ phi______ frames
- 66.0000 76.0000 -172.0000 26

21 omega 84.00 136.00 1.0000 26.0000
omega____ theta____ kappa____ phi______ frames
- 66.0000 76.0000 -141.0000 52

22 omega 35.00 61.00 1.0000 26.0000
omega____ theta____ kappa____ phi______ frames
- 66.0000 76.0000 -141.0000 26

23 omega 39.00 77.00 1.0000 26.0000
omega____ theta____ kappa____ phi______ frames
- 70.0000 75.0000 109.0000 38

24 omega 110.00 147.00 1.0000 26.0000
omega____ theta____ kappa____ phi______ frames
- 74.0000 76.0000 -118.0000 37

25 omega 43.00 69.00 1.0000 26.0000
omega____ theta____ kappa____ phi______ frames
- 74.0000 76.0000 -118.0000 26

26 omega 44.00 78.00 1.0000 26.0000
omega____ theta____ kappa____ phi______ frames
- 74.0000 77.0000 -84.0000 34

27 omega 43.00 120.00 1.0000 26.0000
omega____ theta____ kappa____ phi______ frames
- 74.0000 75.0000 57.0000 77

28 omega 123.00 148.00 1.0000 26.0000
omega____ theta____ kappa____ phi______ frames
- 74.0000 77.0000 -84.0000 25

29 omega 116.00 178.00 1.0000 90.0000
omega____ theta____ kappa____ phi______ frames
- 110.9447 77.0000 0.0000 62

30 omega 80.00 150.00 1.0000 90.0000
omega____ theta____ kappa____ phi______ frames
- 110.9447 77.0000 -60.0000 70

31 omega 81.00 106.00 1.0000 90.0000
omega____ theta____ kappa____ phi______ frames
- 110.9447 77.0000 0.0000 25

32 omega 114.00 177.00 1.0000 90.0000
omega____ theta____ kappa____ phi______ frames
- 110.9447 77.0000 90.0000 63

33 omega 80.00 106.00 1.0000 90.0000
omega____ theta____ kappa____ phi______ frames
- 110.9447 77.0000 -120.0000 26

34 omega 83.00 110.00 1.0000 90.0000
omega____ theta____ kappa____ phi______ frames
- 110.9447 61.0000 90.0000 27

35 omega 80.00 106.00 1.0000 90.0000
omega____ theta____ kappa____ phi______ frames
- 110.9447 77.0000 90.0000 26

36 omega 132.00 158.00 1.0000 90.0000
omega____ theta____ kappa____ phi______ frames
- 110.9447 61.0000 30.0000 26

37 omega 80.00 154.00 1.0000 90.0000
omega____ theta____ kappa____ phi______ frames
- 110.9447 77.0000 -150.0000 74

38 omega 33.00 112.00 1.0000 90.0000
omega____ theta____ kappa____ phi______ frames
- 110.9447 -102.0000 104.0000 79

39 omega 83.00 109.00 1.0000 90.0000
omega____ theta____ kappa____ phi______ frames
- 110.9447 61.0000 120.0000 26

40 omega 80.00 178.00 1.0000 90.0000
omega____ theta____ kappa____ phi______ frames
- 110.9447 77.0000 -30.0000 98

41 omega 80.00 178.00 1.0000 90.0000
omega____ theta____ kappa____ phi______ frames
- 110.9447 77.0000 60.0000 98

42 omega 84.00 177.00 1.0000 90.0000
omega____ theta____ kappa____ phi______ frames
- 110.9447 61.0000 150.0000 93

43 omega 83.00 115.00 1.0000 90.0000
omega____ theta____ kappa____ phi______ frames
- 110.9447 61.0000 -60.0000 32

44 omega 30.00 99.00 1.0000 90.0000
omega____ theta____ kappa____ phi______ frames
- 110.9447 -94.0000 -90.0000 69

45 omega 80.00 177.00 1.0000 90.0000
omega____ theta____ kappa____ phi______ frames
- 110.9447 77.0000 -180.0000 97

46 omega 89.00 121.00 1.0000 90.0000
omega____ theta____ kappa____ phi______ frames
- 110.9447 61.0000 -90.0000 32

47 omega 83.00 110.00 1.0000 90.0000
omega____ theta____ kappa____ phi______ frames
- 110.9447 61.0000 0.0000 27

48 omega 115.00 140.00 1.0000 90.0000
omega____ theta____ kappa____ phi______ frames
- 110.9447 77.0000 120.0000 25

49 omega 30.00 107.00 1.0000 90.0000
omega____ theta____ kappa____ phi______ frames
- 110.9447 -94.0000 -180.0000 77

50 omega 81.00 106.00 1.0000 90.0000
omega____ theta____ kappa____ phi______ frames
- 110.9447 77.0000 120.0000 25

51 omega 84.00 109.00 1.0000 90.0000
omega____ theta____ kappa____ phi______ frames
- 110.9447 61.0000 -180.0000 25

52 omega 85.00 112.00 1.0000 90.0000
omega____ theta____ kappa____ phi______ frames
- 110.9447 61.0000 30.0000 27

53 omega 83.00 110.00 1.0000 90.0000
omega____ theta____ kappa____ phi______ frames
- 110.9447 61.0000 -30.0000 27

54 omega 88.00 148.00 1.0000 90.0000
omega____ theta____ kappa____ phi______ frames
- 110.9447 61.0000 60.0000 60

55 omega 95.00 169.00 1.0000 90.0000
omega____ theta____ kappa____ phi______ frames
- 110.9447 125.0000 -120.0000 74

56 omega 40.00 120.00 1.0000 90.0000
omega____ theta____ kappa____ phi______ frames
- 110.9447 -125.0000 30.0000 80

57 omega 122.00 148.00 1.0000 90.0000
omega____ theta____ kappa____ phi______ frames
- 110.9447 77.0000 -120.0000 26

58 omega 80.00 106.00 1.0000 90.0000
omega____ theta____ kappa____ phi______ frames
- 110.9447 77.0000 150.0000 26

59 omega 135.00 175.00 1.0000 90.0000
omega____ theta____ kappa____ phi______ frames
- 110.9447 125.0000 150.0000 40

60 omega 80.00 106.00 1.0000 90.0000
omega____ theta____ kappa____ phi______ frames
- 110.9447 77.0000 30.0000 26

61 omega 139.00 164.00 1.0000 90.0000
omega____ theta____ kappa____ phi______ frames
- 110.9447 77.0000 -90.0000 25

62 omega 80.00 106.00 1.0000 90.0000
omega____ theta____ kappa____ phi______ frames
- 110.9447 77.0000 -90.0000 26
;
_diffrn_measurement_device_type 'SuperNova, Dual, Cu at zero, Atlas'
_diffrn_measurement_method '\w scans'
_diffrn_orient_matrix_UB_11 0.1029237000
_diffrn_orient_matrix_UB_12 -0.0350022000
_diffrn_orient_matrix_UB_13 0.0359215000
_diffrn_orient_matrix_UB_21 -0.2248954000
_diffrn_orient_matrix_UB_22 -0.0235039000
_diffrn_orient_matrix_UB_23 0.0155946000
_diffrn_orient_matrix_UB_31 0.0616954000
_diffrn_orient_matrix_UB_32 -0.0987076000
_diffrn_orient_matrix_UB_33 -0.0118100000
_diffrn_radiation_monochromator mirror
_diffrn_radiation_type 'Cu K\a'
_diffrn_radiation_wavelength 1.5418
_diffrn_reflns_av_R_equivalents 0.0551
_diffrn_reflns_av_unetI/netI 0.0729
_diffrn_reflns_limit_h_max 7
_diffrn_reflns_limit_h_min -7
_diffrn_reflns_limit_k_max 16
_diffrn_reflns_limit_k_min -17
_diffrn_reflns_limit_l_max 46
_diffrn_reflns_limit_l_min -46
_diffrn_reflns_number 56055
_diffrn_reflns_theta_full 68.00
_diffrn_reflns_theta_max 69.50
_diffrn_reflns_theta_min 3.08
_diffrn_source 'SuperNova (Cu) X-ray Source'
_diffrn_standards_decay_% 0
_diffrn_standards_interval_count 0
_diffrn_standards_interval_time 0
_diffrn_standards_number 0
_exptl_absorpt_coefficient_mu 0.585
_exptl_absorpt_correction_T_max 0.985
_exptl_absorpt_correction_T_min 0.885
_exptl_absorpt_correction_type analytical
_exptl_absorpt_process_details
;
CrysAlisPro, Agilent Technologies,
Version 1.171.35.21 (release 20-01-2012 CrysAlis171 .NET)
(compiled Jan 23 2012,18:06:46
Analytical numeric absorption correction using a multifaceted crystal
model based on expressions derived by R.C. Clark & J.S. Reid.
(Clark, R. C. & Reid, J. S. (1995). Acta Cryst. A51, 887-897)
;
_exptl_crystal_colour colourless
_exptl_crystal_colour_primary colourless
_exptl_crystal_density_diffrn 1.159
_exptl_crystal_density_method 'not measured'
_exptl_crystal_description plate
_exptl_crystal_F_000 1276
_exptl_crystal_size_max 0.332
_exptl_crystal_size_mid 0.1202
_exptl_crystal_size_min 0.0264
_refine_diff_density_max 1.380
_refine_diff_density_min -0.397
_refine_diff_density_rms 0.054
_refine_ls_abs_structure_details 'Flack H D (1983), Acta Cryst. A39, 876-881'
_refine_ls_abs_structure_Flack -0.3(2)
_refine_ls_extinction_method none
_refine_ls_goodness_of_fit_ref 1.017
_refine_ls_hydrogen_treatment mixed
_refine_ls_matrix_type full
_refine_ls_number_parameters 1592
_refine_ls_number_reflns 23877
_refine_ls_number_restraints 122
_refine_ls_restrained_S_all 1.024
_refine_ls_R_factor_all 0.0979
_refine_ls_R_factor_gt 0.0716
_refine_ls_shift/su_max 0.006
_refine_ls_shift/su_mean 0.000
_refine_ls_structure_factor_coef Fsqd
_refine_ls_weighting_details 'calc w=1/[\s^2^(Fo^2^)+(0.1172P)^2^+0.3372P] where P=(Fo^2^+2Fc^2^)/3'
_refine_ls_weighting_scheme calc
_refine_ls_wR_factor_gt 0.1819
_refine_ls_wR_factor_ref 0.2056
_reflns_number_gt 17576
_reflns_number_total 23877
_reflns_threshold_expression >2sigma(I)
_cod_data_source_file c2sm25259g.txt
_cod_data_source_block oen130ag_2_red-2
_cod_original_cell_volume 3336.62(17)
_cod_database_code 1515345
_chemical_oxdiff_formula 'C142 H226 N10 O16'
_reflns_odcompleteness_completeness 99.97
_reflns_odcompleteness_iscentric 1
_reflns_odcompleteness_theta 68.13

loop_
_space_group_symop_id
_space_group_symop_operation_xyz
1 'x, y, z'

loop_
_atom_site_label
_atom_site_type_symbol
_atom_site_fract_x
_atom_site_fract_y
_atom_site_fract_z
_atom_site_U_iso_or_equiv
_atom_site_adp_type
_atom_site_occupancy
_atom_site_symmetry_multiplicity
_atom_site_calc_flag
_atom_site_refinement_flags
_atom_site_disorder_assembly
_atom_site_disorder_group
O13 O 0.5859(5) 0.5665(2) -0.13372(12) 0.0683(12) Uani 1 1 d U . .
O121 O 0.9791(5) 0.8731(2) 0.19343(7) 0.0372(6) Uani 1 1 d . . .
O47 O 0.5990(5) 0.3478(2) 0.12941(7) 0.0374(6) Uani 1 1 d . . .
O87 O 0.9588(5) 1.0528(2) -0.09699(7) 0.0423(7) Uani 1 1 d . . .
O86 O 0.9109(5) 1.1580(2) -0.05710(8) 0.0430(7) Uani 1 1 d . . .
O82 O 1.4094(5) 1.0637(2) -0.04071(8) 0.0440(7) Uani 1 1 d . . .
O46 O 0.8853(5) 0.3329(2) 0.08874(8) 0.0472(8) Uani 1 1 d . . .
N75 N 1.2669(5) 1.0643(2) 0.05163(8) 0.0317(7) Uani 1 1 d . . .
O120 O 1.2404(5) 0.8644(2) 0.14924(9) 0.0510(8) Uani 1 1 d . . .
O116 O 1.2517(6) 1.0895(3) 0.14350(8) 0.0502(8) Uani 1 1 d . . .
N117 N 1.0277(5) 1.0243(2) 0.11219(9) 0.0340(7) Uani 1 1 d . . .
H H 1.013(8) 1.000(3) 0.0907(14) 0.041 Uiso 1 1 d . . .
N43 N 0.6858(6) 0.4936(3) 0.04796(11) 0.0448(9) Uani 1 1 d . . .
H43 H 0.657(9) 0.473(4) 0.0259(15) 0.054 Uiso 1 1 d . . .
N83 N 1.1162(6) 1.0180(3) -0.00731(9) 0.0378(8) Uani 1 1 d . . .
HA H 1.0521 1.0094 0.0140 0.045 Uiso 1 1 calc R . .
C59 C 0.9851(6) 0.1753(3) 0.28804(10) 0.0328(8) Uani 1 1 d . . .
H59A H 1.1146 0.1987 0.2754 0.039 Uiso 1 1 calc R . .
H59B H 0.8879 0.2289 0.2975 0.039 Uiso 1 1 calc R . .
C119 C 1.0686(7) 0.9021(3) 0.16220(11) 0.0349(9) Uani 1 1 d . . .
C62 C 0.7835(6) 0.0109(3) 0.30942(10) 0.0284(8) Uani 1 1 d . . .
H62 H 0.9122 -0.0309 0.2992 0.034 Uiso 1 1 calc R . .
C81 C 1.3073(7) 1.0531(3) -0.01174(11) 0.0363(9) Uani 1 1 d . . .
C56 C 0.6850(6) 0.0785(3) 0.27870(10) 0.0279(7) Uani 1 1 d . . .
H56 H 0.5564 0.1217 0.2883 0.033 Uiso 1 1 calc R . .
C45 C 0.7106(7) 0.3719(3) 0.09927(11) 0.0366(9) Uani 1 1 d . . .
C138 C 1.4495(6) 0.3630(3) 0.39068(10) 0.0305(8) Uani 1 1 d . . .
HB H 1.5853 0.3363 0.3768 0.037 Uiso 1 1 calc R . .
N264 N 0.2985(7) 0.5722(3) 0.16504(12) 0.0500(9) Uani 0.50 1 d P A 2
O8 O 1.0881(6) 0.5272(3) -0.10346(10) 0.0725(12) Uani 1 1 d . . .
C77 C 1.5653(7) 1.1295(3) 0.01946(11) 0.0371(9) Uani 1 1 d . . .
HC H 1.6451 1.1415 -0.0025 0.045 Uiso 1 1 calc R . .
N1 N 0.9146(6) 0.5394(3) -0.01290(11) 0.0474(9) Uani 1 1 d . . .
C76 C 1.3829(6) 1.0829(3) 0.02122(10) 0.0331(8) Uani 1 1 d . . .
C57 C 0.6044(7) 0.0272(3) 0.25034(11) 0.0358(9) Uani 1 1 d . . .
H57A H 0.7225 -0.0240 0.2440 0.043 Uiso 1 1 calc R . .
H57B H 0.4739 -0.0007 0.2601 0.043 Uiso 1 1 calc R . .
C122 C 1.0968(7) 0.7917(3) 0.21402(11) 0.0343(8) Uani 1 1 d . . .
HD H 1.1871 0.7496 0.1976 0.041 Uiso 1 1 calc R . .
C123 C 1.2465(7) 0.8215(3) 0.23913(11) 0.0367(9) Uani 1 1 d . . .
HE H 1.1597 0.8679 0.2538 0.044 Uiso 1 1 calc R . .
HF H 1.3640 0.8509 0.2253 0.044 Uiso 1 1 calc R . .
C85 C 0.9592(7) 1.0781(3) -0.06437(11) 0.0372(9) Uani 1 1 d . . .
C125 C 1.1819(6) 0.6826(3) 0.28530(11) 0.0312(8) Uani 1 1 d . . .
C55 C 0.8579(6) 0.1365(3) 0.26113(10) 0.0296(8) Uani 1 1 d . . .
H55 H 0.9697 0.0930 0.2481 0.035 Uiso 1 1 calc R . .
C133 C 1.4430(6) 0.6090(3) 0.33447(12) 0.0359(9) Uani 1 1 d . . .
HG H 1.3495 0.6514 0.3500 0.043 Uiso 1 1 calc R . .
HH H 1.5652 0.6411 0.3238 0.043 Uiso 1 1 calc R . .
C64 C 0.9369(6) -0.0237(3) 0.36669(10) 0.0297(8) Uani 1 1 d . . .
H64 H 1.0804 -0.0604 0.3586 0.036 Uiso 1 1 calc R . .
C52 C 0.6041(6) 0.1751(3) 0.21007(10) 0.0329(8) Uani 1 1 d . . .
C129 C 1.3038(6) 0.5922(3) 0.30469(11) 0.0305(8) Uani 1 1 d . . .
HI H 1.4103 0.5623 0.2866 0.037 Uiso 1 1 calc R . .
C80 C 1.3288(6) 1.0921(3) 0.08075(10) 0.0326(8) Uani 1 1 d . . .
C136 C 1.2606(6) 0.4379(3) 0.33957(11) 0.0316(8) Uani 1 1 d . . .
HJ H 1.3850 0.4080 0.3242 0.038 Uiso 1 1 calc R . .
C91 C 0.6951(6) 1.2014(3) -0.19416(11) 0.0357(9) Uani 1 1 d . . .
C50 C 0.9433(6) 0.2468(3) 0.20796(11) 0.0354(9) Uani 1 1 d . . .
H50A H 1.0372 0.1918 0.1989 0.042 Uiso 1 1 calc R . .
H50B H 1.0369 0.2767 0.2219 0.042 Uiso 1 1 calc R . .
C102 C 0.3957(6) 1.4304(3) -0.24457(11) 0.0356(9) Uani 1 1 d . . .
HK H 0.5012 1.4677 -0.2364 0.043 Uiso 1 1 calc R . .
C115 C 1.2013(7) 1.0679(3) 0.11537(10) 0.0348(9) Uani 1 1 d . . .
C137 C 1.1937(7) 0.5169(3) 0.39701(11) 0.0360(9) Uani 1 1 d . . .
HL H 1.0753 0.4805 0.4045 0.054 Uiso 1 1 calc R . .
HM H 1.1310 0.5764 0.3842 0.054 Uiso 1 1 calc R . .
HN H 1.2657 0.5285 0.4179 0.054 Uiso 1 1 calc R . .
C66 C 0.6341(7) -0.0519(3) 0.33042(11) 0.0352(9) Uani 1 1 d . . .
H66A H 0.6216 -0.1056 0.3174 0.042 Uiso 1 1 calc R . .
H66B H 0.4843 -0.0168 0.3350 0.042 Uiso 1 1 calc R . .
C65 C 0.7505(6) -0.0846(3) 0.36533(11) 0.0332(8) Uani 1 1 d . . .
H65A H 0.8157 -0.1513 0.3660 0.040 Uiso 1 1 calc R . .
H65B H 0.6434 -0.0763 0.3859 0.040 Uiso 1 1 calc R . .
C51 C 0.7552(6) 0.2139(3) 0.23279(10) 0.0292(8) Uani 1 1 d . . .
C54 C 0.6202(7) 0.2977(3) 0.25018(11) 0.0361(9) Uani 1 1 d . . .
H54A H 0.5209 0.2751 0.2693 0.054 Uiso 1 1 calc R . .
H54B H 0.5328 0.3389 0.2323 0.054 Uiso 1 1 calc R . .
H54C H 0.7215 0.3323 0.2599 0.054 Uiso 1 1 calc R . .
C95 C 0.6561(6) 1.2928(3) -0.21969(11) 0.0347(9) Uani 1 1 d . . .
HO H 0.7426 1.3367 -0.2108 0.042 Uiso 1 1 calc R . .
C127 C 0.9205(7) 0.7423(3) 0.23395(11) 0.0365(9) Uani 1 1 d . . .
HP H 0.8345 0.7190 0.2168 0.044 Uiso 1 1 calc R . .
HQ H 0.8175 0.7872 0.2473 0.044 Uiso 1 1 calc R . .
C130 C 1.1434(6) 0.5223(3) 0.31704(11) 0.0321(8) Uani 1 1 d . . .
HR H 1.0188 0.5541 0.3319 0.039 Uiso 1 1 calc R . .
C139 C 1.2622(6) 0.3074(3) 0.38477(11) 0.0342(8) Uani 1 1 d . . .
HS H 1.3266 0.2443 0.3786 0.041 Uiso 1 1 calc R . .
HT H 1.1661 0.3011 0.4067 0.041 Uiso 1 1 calc R . .
C92 C 0.5734(7) 1.2167(3) -0.15836(11) 0.0391(10) Uani 1 1 d . . .
C58 C 0.5434(6) 0.0917(3) 0.21757(11) 0.0339(8) Uani 1 1 d . . .
H58 H 0.4560 0.0717 0.2012 0.041 Uiso 1 1 calc R . .
C135 C 1.3651(6) 0.4623(3) 0.37245(11) 0.0317(8) Uani 1 1 d . . .
C126 C 1.0204(6) 0.6613(3) 0.25954(11) 0.0358(9) Uani 1 1 d . . .
O42 O 0.8892(8) 0.5695(3) 0.07866(11) 0.0766(12) Uani 1 1 d . . .
C79 C 1.5070(7) 1.1387(3) 0.08138(11) 0.0403(10) Uani 1 1 d . . .
HU H 1.5462 1.1572 0.1030 0.048 Uiso 1 1 calc R . .
C132 C 0.9651(7) 0.5769(3) 0.25939(12) 0.0379(9) Uani 1 1 d . . .
HV H 0.8665 0.5688 0.2422 0.045 Uiso 1 1 calc R . .
O12 O 0.7703(7) 0.4532(3) -0.16597(11) 0.0648(10) Uani 1 1 d . . .
C124 C 1.3510(6) 0.7364(3) 0.26311(11) 0.0346(9) Uani 1 1 d . . .
HW H 1.4467 0.7571 0.2795 0.042 Uiso 1 1 calc R . .
HX H 1.4467 0.6932 0.2481 0.042 Uiso 1 1 calc R . .
C88 C 0.8931(7) 1.1274(3) -0.12514(11) 0.0416(10) Uani 1 1 d . . .
HY H 0.9429 1.1859 -0.1199 0.050 Uiso 1 1 calc R . .
C78 C 1.6263(7) 1.1575(3) 0.05000(12) 0.0425(10) Uani 1 1 d . . .
HZ H 1.7491 1.1894 0.0496 0.051 Uiso 1 1 calc R . .
C97 C 0.3295(7) 1.3633(3) -0.18168(12) 0.0420(10) Uani 1 1 d . . .
H0AA H 0.3752 1.4224 -0.1771 0.050 Uiso 1 1 calc R . .
H1AA H 0.1657 1.3725 -0.1802 0.050 Uiso 1 1 calc R . .
C100 C 0.7086(6) 1.3703(3) -0.28380(11) 0.0336(8) Uani 1 1 d . . .
H2AA H 0.8006 1.4145 -0.2772 0.040 Uiso 1 1 calc R . .
H3AA H 0.7576 1.3547 -0.3081 0.040 Uiso 1 1 calc R . .
N9 N 0.7947(7) 0.4791(4) -0.07279(11) 0.0576(12) Uani 1 1 d . . .
H9 H 0.726(11) 0.476(5) -0.0552(17) 0.069 Uiso 1 1 d . . .
C94 C 0.6066(7) 1.1214(3) -0.20909(11) 0.0396(9) Uani 1 1 d . . .
H4AA H 0.4573 1.1440 -0.2173 0.059 Uiso 1 1 calc R . .
H5AA H 0.6018 1.0696 -0.1904 0.059 Uiso 1 1 calc R . .
H6AA H 0.7046 1.1000 -0.2290 0.059 Uiso 1 1 calc R . .
C134 C 1.5421(6) 0.5209(3) 0.35746(11) 0.0324(8) Uani 1 1 d . . .
H7AA H 1.6162 0.5389 0.3773 0.039 Uiso 1 1 calc R . .
H8AA H 1.6552 0.4829 0.3430 0.039 Uiso 1 1 calc R . .
C140 C 1.1267(7) 0.3619(3) 0.35419(12) 0.0389(9) Uani 1 1 d . . .
H9AA H 1.1120 0.3209 0.3357 0.047 Uiso 1 1 calc R . .
H0BA H 0.9772 0.3892 0.3630 0.047 Uiso 1 1 calc R . .
C131 C 1.0487(7) 0.4944(3) 0.28457(11) 0.0381(9) Uani 1 1 d . . .
H1BA H 1.1650 0.4526 0.2721 0.046 Uiso 1 1 calc R . .
H2BA H 0.9260 0.4594 0.2924 0.046 Uiso 1 1 calc R . .
C67 C 0.9594(7) -0.0013(3) 0.40453(11) 0.0361(9) Uani 1 1 d . . .
H67 H 0.8135 0.0340 0.4124 0.043 Uiso 1 1 calc R . .
C48 C 0.7094(6) 0.2745(3) 0.15479(10) 0.0332(8) Uani 1 1 d . . .
H48 H 0.7971 0.2234 0.1419 0.040 Uiso 1 1 calc R . .
C101 C 0.4671(6) 1.4164(3) -0.28343(11) 0.0341(8) Uani 1 1 d . . .
C141 C 1.5032(7) 0.3508(3) 0.43011(11) 0.0344(8) Uani 1 1 d . . .
H3BA H 1.3641 0.3718 0.4443 0.041 Uiso 1 1 calc R . .
C49 C 0.8601(6) 0.3163(3) 0.17611(10) 0.0342(9) Uani 1 1 d . . .
H49A H 0.7787 0.3743 0.1848 0.041 Uiso 1 1 calc R . .
H49B H 0.9881 0.3323 0.1607 0.041 Uiso 1 1 calc R . .
C63 C 0.6941(7) 0.1333(3) 0.35296(11) 0.0351(8) Uani 1 1 d . . .
H63A H 0.6339 0.1785 0.3336 0.053 Uiso 1 1 calc R . .
H63B H 0.7591 0.1655 0.3699 0.053 Uiso 1 1 calc R . .
H63C H 0.5751 0.1029 0.3651 0.053 Uiso 1 1 calc R . .
C2 C 1.0369(8) 0.5564(4) -0.04300(14) 0.0511(12) Uani 1 1 d . . .
C96 C 0.4122(7) 1.3415(3) -0.21924(11) 0.0369(9) Uani 1 1 d . . .
H4BA H 0.3191 1.2993 -0.2276 0.044 Uiso 1 1 calc R . .
C90 C 0.9450(7) 1.1737(3) -0.18972(11) 0.0391(9) Uani 1 1 d . . .
H5BA H 1.0158 1.1523 -0.2122 0.047 Uiso 1 1 calc R . .
H6BA H 1.0063 1.2296 -0.1854 0.047 Uiso 1 1 calc R . .
C60 C 1.0657(6) 0.1047(3) 0.31922(11) 0.0340(8) Uani 1 1 d . . .
H60A H 1.1320 0.1364 0.3365 0.041 Uiso 1 1 calc R . .
H60B H 1.1812 0.0556 0.3105 0.041 Uiso 1 1 calc R . .
C17 C 0.3946(8) 0.8004(3) -0.21682(14) 0.0467(11) Uani 1 1 d . . .
C103 C 0.3266(7) 1.3556(3) -0.29979(12) 0.0415(10) Uani 1 1 d . . .
H7BA H 0.3365 1.2947 -0.2857 0.062 Uiso 1 1 calc R . .
H8BA H 0.3820 1.3472 -0.3242 0.062 Uiso 1 1 calc R . .
H9BA H 0.1719 1.3864 -0.2998 0.062 Uiso 1 1 calc R . .
C53 C 0.5216(6) 0.2382(3) 0.17772(11) 0.0340(8) Uani 1 1 d . . .
H53A H 0.4153 0.2917 0.1855 0.041 Uiso 1 1 calc R . .
H53B H 0.4421 0.2034 0.1633 0.041 Uiso 1 1 calc R . .
C24 C 0.3003(7) 0.8429(3) -0.25264(13) 0.0454(11) Uani 1 1 d . . .
H24 H 0.2304 0.7934 -0.2614 0.054 Uiso 1 1 calc R . .
C106 C 0.1726(7) 1.4948(3) -0.24652(13) 0.0439(10) Uani 1 1 d . . .
H0CA H 0.1440 1.5316 -0.2259 0.053 Uiso 1 1 calc R . .
H1CA H 0.0503 1.4590 -0.2474 0.053 Uiso 1 1 calc R . .
C84 C 1.0185(8) 0.9947(3) -0.03780(11) 0.0408(10) Uani 1 1 d . . .
H2CA H 0.8835 0.9678 -0.0299 0.049 Uiso 1 1 calc R . .
H3CA H 1.1239 0.9469 -0.0493 0.049 Uiso 1 1 calc R . .
C61 C 0.8727(6) 0.0597(3) 0.33779(10) 0.0288(8) Uani 1 1 d . . .
C41 C 0.8434(9) 0.5445(3) 0.05028(14) 0.0521(12) Uani 1 1 d . . .
C68 C 1.1323(7) 0.0612(3) 0.40688(11) 0.0418(10) Uani 1 1 d . . .
H68A H 1.0827 0.1229 0.3945 0.063 Uiso 1 1 calc R . .
H68B H 1.2733 0.0336 0.3958 0.063 Uiso 1 1 calc R . .
H68C H 1.1520 0.0672 0.4319 0.063 Uiso 1 1 calc R . .
C98 C 0.4136(7) 1.2892(3) -0.15356(11) 0.0426(10) Uani 1 1 d . . .
H4CA H 0.3487 1.2936 -0.1302 0.051 Uiso 1 1 calc R . .
C23 C 0.4854(7) 0.8634(3) -0.28098(13) 0.0437(10) Uani 1 1 d . . .
H23 H 0.5706 0.9073 -0.2718 0.052 Uiso 1 1 calc R . .
C143 C 1.5828(7) 0.2467(3) 0.44221(12) 0.0386(9) Uani 1 1 d . . .
H5CA H 1.4732 0.2101 0.4356 0.046 Uiso 1 1 calc R . .
H6CA H 1.7243 0.2263 0.4290 0.046 Uiso 1 1 calc R . .
C7 C 0.9777(8) 0.5209(4) -0.07530(14) 0.0552(13) Uani 1 1 d . . .
C93 C 0.6450(7) 1.1445(4) -0.12778(11) 0.0431(10) Uani 1 1 d . . .
H7CA H 0.5737 1.1660 -0.1053 0.052 Uiso 1 1 calc R . .
H8CA H 0.5950 1.0853 -0.1311 0.052 Uiso 1 1 calc R . .
C6 C 0.9686(8) 0.5698(4) 0.01673(15) 0.0543(13) Uani 1 1 d . . .
C89 C 1.0065(7) 1.0970(4) -0.15942(11) 0.0418(10) Uani 1 1 d . . .
H9CA H 0.9596 1.0385 -0.1645 0.050 Uiso 1 1 calc R . .
H0DA H 1.1689 1.0851 -0.1573 0.050 Uiso 1 1 calc R . .
C28 C 0.1143(8) 0.9278(4) -0.25034(14) 0.0511(12) Uani 1 1 d . . .
H28A H -0.0121 0.9076 -0.2356 0.061 Uiso 1 1 calc R . .
H28B H 0.1692 0.9749 -0.2380 0.061 Uiso 1 1 calc R . .
C104 C 0.4189(7) 1.5186(3) -0.30098(12) 0.0407(10) Uani 1 1 d . . .
H1DA H 0.5359 1.5515 -0.2936 0.049 Uiso 1 1 calc R . .
C128 C 1.0488(7) 0.7459(3) 0.31191(12) 0.0390(9) Uani 1 1 d . . .
H2DA H 1.1507 0.7752 0.3240 0.058 Uiso 1 1 calc R . .
H3DA H 0.9668 0.7084 0.3294 0.058 Uiso 1 1 calc R . .
H4DA H 0.9447 0.7944 0.2991 0.058 Uiso 1 1 calc R . .
C118 C 0.9232(7) 0.9853(3) 0.14454(10) 0.0358(9) Uani 1 1 d . . .
H5DA H 0.7829 0.9666 0.1389 0.043 Uiso 1 1 calc R . .
H6DA H 0.8870 1.0336 0.1612 0.043 Uiso 1 1 calc R . .
C25 C 0.3832(7) 0.9108(4) -0.31505(13) 0.0490(12) Uani 1 1 d . . .
H25 H 0.2949 0.8662 -0.3231 0.059 Uiso 1 1 calc R . .
C107 C 0.4119(8) 1.5381(3) -0.34131(13) 0.0470(11) Uani 1 1 d . . .
H7DA H 0.2960 1.5051 -0.3490 0.056 Uiso 1 1 calc R . .
C69 C 1.0063(7) -0.0899(3) 0.43108(11) 0.0388(9) Uani 1 1 d . C .
H69A H 0.9887 -0.0706 0.4554 0.047 Uiso 1 1 calc R . .
H69B H 0.8920 -0.1290 0.4289 0.047 Uiso 1 1 calc R . .
C16 C 0.6025(7) 0.7285(3) -0.22183(15) 0.0487(12) Uani 1 1 d . . .
C99 C 0.7431(7) 1.2812(3) -0.25792(11) 0.0369(9) Uani 1 1 d . . .
H8DA H 0.6695 1.2340 -0.2670 0.044 Uiso 1 1 calc R . .
H9DA H 0.9034 1.2567 -0.2578 0.044 Uiso 1 1 calc R . .
C5 C 1.1476(10) 0.6182(4) 0.01714(18) 0.0686(16) Uani 1 1 d . . .
H5 H 1.1832 0.6387 0.0386 0.082 Uiso 1 1 calc R . .
C142 C 1.6786(7) 0.4077(3) 0.43820(12) 0.0412(10) Uani 1 1 d . . .
H0EA H 1.8151 0.3896 0.4239 0.062 Uiso 1 1 calc R . .
H1EA H 1.7086 0.3956 0.4635 0.062 Uiso 1 1 calc R . .
H2EA H 1.6242 0.4742 0.4324 0.062 Uiso 1 1 calc R . .
C14 C 0.5045(8) 0.6202(4) -0.16933(17) 0.0594(15) Uani 1 1 d . . .
H14 H 0.4611 0.5758 -0.1847 0.071 Uiso 1 1 calc R . .
C20 C 0.4533(9) 0.8770(3) -0.19603(15) 0.0535(12) Uani 1 1 d . . .
H20A H 0.5482 0.9144 -0.2112 0.080 Uiso 1 1 calc R . .
H20B H 0.5317 0.8480 -0.1749 0.080 Uiso 1 1 calc R . .
H20C H 0.3172 0.9171 -0.1887 0.080 Uiso 1 1 calc R . .
C21 C 0.7041(8) 0.7165(4) -0.25301(15) 0.0549(13) Uani 1 1 d . . .
H21 H 0.8250 0.6669 -0.2542 0.066 Uiso 1 1 calc R . .
C26 C 0.2216(7) 1.0017(3) -0.31149(12) 0.0443(11) Uani 1 1 d . . .
C32 C 0.1659(8) 1.0326(4) -0.35076(14) 0.0508(12) Uani 1 1 d . . .
H32 H 0.0636 0.9913 -0.3571 0.061 Uiso 1 1 calc R . .
C33 C 0.0611(8) 1.1328(4) -0.36245(13) 0.0520(12) Uani 1 1 d . . .
H33 H 0.1694 1.1743 -0.3587 0.062 Uiso 1 1 calc R . .
C146 C 1.4623(8) 0.0687(3) 0.48836(13) 0.0477(11) Uani 1 1 d . . .
H3EA H 1.4541 0.0682 0.4622 0.057 Uiso 1 1 calc R . .
C19 C 0.3025(9) 0.6918(4) -0.16029(16) 0.0600(15) Uani 1 1 d . . .
H19A H 0.3427 0.7329 -0.1437 0.072 Uiso 1 1 calc R . .
H19B H 0.1836 0.6593 -0.1485 0.072 Uiso 1 1 calc R . .
C27 C 0.0312(8) 0.9739(4) -0.28604(14) 0.0515(12) Uani 1 1 d . . .
H27A H -0.0785 1.0301 -0.2822 0.062 Uiso 1 1 calc R . .
H27B H -0.0438 0.9303 -0.2970 0.062 Uiso 1 1 calc R . .
C44 C 0.5752(8) 0.4564(4) 0.07995(13) 0.0476(11) Uani 1 1 d . . .
H44A H 0.4344 0.4393 0.0737 0.057 Uiso 1 1 calc R . .
H44B H 0.5385 0.5057 0.0962 0.057 Uiso 1 1 calc R . .
C22 C 0.6422(8) 0.7757(4) -0.28697(15) 0.0558(13) Uani 1 1 d . . .
H22A H 0.7782 0.7922 -0.2999 0.067 Uiso 1 1 calc R . .
H22B H 0.5731 0.7390 -0.3021 0.067 Uiso 1 1 calc R . .
C145 C 1.6500(8) 0.1194(4) 0.49395(13) 0.0503(11) Uani 1 1 d . . .
H4EA H 1.7846 0.0896 0.4812 0.060 Uiso 1 1 calc R . .
H5EA H 1.6784 0.1103 0.5196 0.060 Uiso 1 1 calc R . .
C105 C 0.1989(8) 1.5586(4) -0.28147(13) 0.0467(11) Uani 1 1 d . . .
H6EA H 0.2030 1.6230 -0.2763 0.056 Uiso 1 1 calc R . .
H7EA H 0.0728 1.5598 -0.2965 0.056 Uiso 1 1 calc R . .
C34 C -0.1534(9) 1.1658(4) -0.34164(16) 0.0605(14) Uani 1 1 d . . .
H34A H -0.2606 1.1244 -0.3439 0.091 Uiso 1 1 calc R . .
H34B H -0.2139 1.2295 -0.3511 0.091 Uiso 1 1 calc R . .
H34C H -0.1237 1.1649 -0.3166 0.091 Uiso 1 1 calc R . .
C3 C 1.2175(9) 0.6020(5) -0.04432(17) 0.0698(18) Uani 1 1 d . . .
H3 H 1.3040 0.6101 -0.0659 0.084 Uiso 1 1 calc R . .
C4 C 1.2715(11) 0.6357(5) -0.0141(2) 0.080(2) Uani 1 1 d . . .
H4 H 1.3904 0.6700 -0.0147 0.096 Uiso 1 1 calc R . .
C70 C 1.2314(9) -0.1496(4) 0.42693(13) 0.0535(12) Uani 1 1 d . . .
H70A H 1.3483 -0.1112 0.4282 0.064 Uiso 1 1 calc R B 1
H70B H 1.2479 -0.1734 0.4034 0.064 Uiso 1 1 calc R B 1
C15 C 0.6847(8) 0.6689(3) -0.18857(15) 0.0517(12) Uani 1 1 d . . .
H15A H 0.8120 0.6217 -0.1951 0.062 Uiso 1 1 calc R . .
H15B H 0.7363 0.7086 -0.1725 0.062 Uiso 1 1 calc R . .
C29 C 0.3255(8) 1.0757(4) -0.29651(13) 0.0490(11) Uani 1 1 d . . .
H29A H 0.3689 1.0535 -0.2723 0.074 Uiso 1 1 calc R . .
H29B H 0.2180 1.1333 -0.2962 0.074 Uiso 1 1 calc R . .
H29C H 0.4565 1.0880 -0.3114 0.074 Uiso 1 1 calc R . .
C18 C 0.2191(8) 0.7506(4) -0.19445(16) 0.0570(14) Uani 1 1 d . . .
H18A H 0.0930 0.7982 -0.1879 0.068 Uiso 1 1 calc R . .
H18B H 0.1630 0.7095 -0.2095 0.068 Uiso 1 1 calc R . .
C144 C 1.6173(9) 0.2235(3) 0.48215(13) 0.0465(11) Uani 1 1 d . . .
H8EA H 1.7484 0.2489 0.4880 0.056 Uiso 1 1 calc R . .
H9EA H 1.4871 0.2546 0.4956 0.056 Uiso 1 1 calc R . .
C31 C 0.3933(8) 1.0037(4) -0.37121(13) 0.0566(13) Uani 1 1 d . . .
H31A H 0.3702 0.9748 -0.3927 0.068 Uiso 1 1 calc R . .
H31B H 0.4638 1.0594 -0.3787 0.068 Uiso 1 1 calc R . .
C71 C 1.2607(9) -0.2326(3) 0.45624(14) 0.0525(12) Uani 1 1 d D C 1
H71A H 1.1790 -0.2811 0.4502 0.063 Uiso 1 1 calc R C 1
H71B H 1.1953 -0.2111 0.4790 0.063 Uiso 1 1 calc R C 1
C30 C 0.5417(8) 0.9346(4) -0.34660(14) 0.0568(13) Uani 1 1 d . . .
H30A H 0.6634 0.9631 -0.3390 0.068 Uiso 1 1 calc R . .
H30B H 0.6054 0.8783 -0.3583 0.068 Uiso 1 1 calc R . .
C11 C 0.7139(9) 0.4825(4) -0.13731(15) 0.0583(13) Uani 1 1 d U . .
C108 C 0.6303(9) 1.5014(4) -0.36056(14) 0.0568(13) Uani 1 1 d . . .
H0FA H 0.7516 1.5244 -0.3507 0.085 Uiso 1 1 calc R . .
H1FA H 0.6238 1.5232 -0.3859 0.085 Uiso 1 1 calc R . .
H2FA H 0.6556 1.4332 -0.3575 0.085 Uiso 1 1 calc R . .
C148 C 1.5083(10) -0.0326(4) 0.50445(16) 0.0595(13) Uani 1 1 d . . .
H3FA H 1.6585 -0.0605 0.4970 0.089 Uiso 1 1 calc R . .
H4FA H 1.4013 -0.0672 0.4963 0.089 Uiso 1 1 calc R . .
H5FA H 1.4947 -0.0352 0.5304 0.089 Uiso 1 1 calc R . .
O268 O 0.6161(16) 0.5620(8) 0.1931(3) 0.0806(19) Uani 0.50 1 d PDU A 2
C109 C 0.3451(12) 1.6418(4) -0.35277(15) 0.0661(15) Uani 1 1 d . . .
H6FA H 0.2337 1.6685 -0.3351 0.079 Uiso 1 1 calc R . .
H7FA H 0.4766 1.6727 -0.3525 0.079 Uiso 1 1 calc R . .
C111 C 0.1508(11) 1.7657(4) -0.39687(17) 0.0673(15) Uani 1 1 d . . .
H8FA H 0.2642 1.8037 -0.3929 0.081 Uiso 1 1 calc R . .
H9FA H 0.0271 1.7796 -0.3791 0.081 Uiso 1 1 calc R . .
C112 C 0.0642(11) 1.7983(5) -0.43351(17) 0.0744(18) Uani 1 1 d . . .
H0GA H 0.1893 1.7825 -0.4512 0.089 Uiso 1 1 calc R . .
C35 C 0.0176(10) 1.1448(4) -0.40184(16) 0.0634(14) Uani 1 1 d . . .
H35A H -0.1062 1.1117 -0.4052 0.076 Uiso 1 1 calc R . .
H35B H 0.1503 1.1138 -0.4147 0.076 Uiso 1 1 calc R . .
C10 C 0.7493(12) 0.4304(6) -0.10288(16) 0.082(2) Uani 1 1 d U . .
H10A H 0.8748 0.3793 -0.1059 0.098 Uiso 1 1 calc R . .
H10B H 0.6166 0.4011 -0.0959 0.098 Uiso 1 1 calc R . .
C147 C 1.2433(10) 0.1164(5) 0.50194(18) 0.0717(16) Uani 1 1 d . . .
H1GA H 1.2520 0.1262 0.5269 0.108 Uiso 1 1 calc R . .
H2GA H 1.1301 0.0777 0.4999 0.108 Uiso 1 1 calc R . .
H3GA H 1.2043 0.1767 0.4879 0.108 Uiso 1 1 calc R . .
C110 C 0.2504(13) 1.6645(5) -0.38936(16) 0.0726(17) Uani 1 1 d . . .
H4GA H 0.3696 1.6485 -0.4076 0.087 Uiso 1 1 calc R . .
H5GA H 0.1354 1.6255 -0.3912 0.087 Uiso 1 1 calc R . .
C36 C -0.0385(10) 1.2455(5) -0.41904(17) 0.0693(16) Uani 1 1 d . . .
H36A H -0.0921 1.2449 -0.4430 0.083 Uiso 1 1 calc R . .
H36B H -0.1598 1.2795 -0.4047 0.083 Uiso 1 1 calc R . .
C72B C 1.417(3) -0.3184(11) 0.4545(4) 0.052(4) Uani 0.30 1 d PD D 2
H72B H 1.3042 -0.2987 0.4382 0.062 Uiso 0.30 1 calc PR D 2
C37 C 0.1572(13) 1.2966(5) -0.42217(18) 0.0749(17) Uani 1 1 d . . .
H37A H 0.2774 1.2614 -0.4363 0.090 Uiso 1 1 calc R . .
H37B H 0.2105 1.2955 -0.3981 0.090 Uiso 1 1 calc R . .
C113 C -0.0054(12) 1.9007(5) -0.4385(2) 0.0804(19) Uani 1 1 d . . .
H6GA H -0.1303 1.9186 -0.4218 0.121 Uiso 1 1 calc R . .
H7GA H -0.0502 1.9195 -0.4629 0.121 Uiso 1 1 calc R . .
H8GA H 0.1184 1.9316 -0.4341 0.121 Uiso 1 1 calc R . .
C265 C 0.143(3) 0.5043(10) 0.1680(4) 0.0747(19) Uani 0.50 1 d PU A 2
H9GA H 0.2154 0.4439 0.1789 0.112 Uiso 0.50 1 calc PR A 2
H0HA H 0.0979 0.4974 0.1443 0.112 Uiso 0.50 1 calc PR A 2
H1HA H 0.0118 0.5267 0.1828 0.112 Uiso 0.50 1 calc PR A 2
C74B C 1.640(3) -0.2872(12) 0.4515(5) 0.0495(15) Uani 0.30 1 d P D 2
H74A H 1.6566 -0.2496 0.4287 0.074 Uiso 0.30 1 calc PR D 2
H74B H 1.7565 -0.3419 0.4528 0.074 Uiso 0.30 1 calc PR D 2
H74C H 1.6512 -0.2499 0.4709 0.074 Uiso 0.30 1 calc PR D 2
C73B C 1.401(4) -0.3869(15) 0.4880(6) 0.066(2) Uani 0.30 1 d P D 2
H73A H 1.3914 -0.3533 0.5091 0.099 Uiso 0.30 1 calc PR D 2
H73B H 1.5328 -0.4352 0.4887 0.099 Uiso 0.30 1 calc PR D 2
H73C H 1.2688 -0.4160 0.4877 0.099 Uiso 0.30 1 calc PR D 2
C166 C 0.154(3) 0.6311(10) 0.1414(4) 0.0747(19) Uani 0.50 1 d PU E 1
H2HA H 0.1406 0.5994 0.1205 0.112 Uiso 0.50 1 calc PR E 1
H3HA H 0.2127 0.6890 0.1341 0.112 Uiso 0.50 1 calc PR E 1
H4HA H 0.0073 0.6457 0.1535 0.112 Uiso 0.50 1 calc PR E 1
C267 C 0.455(2) 0.5575(11) 0.1878(5) 0.0806(19) Uani 0.50 1 d PDU A 2
H5HA H 0.3925 0.5301 0.2091 0.097 Uiso 0.50 1 calc PR A 2
C40 C 0.3364(19) 1.4390(7) -0.4402(3) 0.121(3) Uani 1 1 d U . .
H40A H 0.4034 1.4249 -0.4171 0.181 Uiso 1 1 calc R . .
H40B H 0.3022 1.5067 -0.4458 0.181 Uiso 1 1 calc R . .
H40C H 0.4400 1.4123 -0.4585 0.181 Uiso 1 1 calc R . .
C38 C 0.1205(18) 1.3967(6) -0.4386(2) 0.107(3) Uani 1 1 d . . .
H38 H 0.0112 1.4327 -0.4225 0.128 Uiso 1 1 calc R . .
C39 C 0.0296(18) 1.4114(8) -0.4736(3) 0.123(3) Uani 1 1 d U . .
H39A H 0.1396 1.3832 -0.4908 0.184 Uiso 1 1 calc R . .
H39B H -0.0081 1.4784 -0.4807 0.184 Uiso 1 1 calc R . .
H39C H -0.1038 1.3826 -0.4728 0.184 Uiso 1 1 calc R . .
O158 O 0.8892(5) 0.9266(2) 0.05392(9) 0.0473(8) Uani 1 1 d . . .
N154 N 0.6418(7) 0.8293(3) 0.07076(12) 0.0545(10) Uani 1 1 d . . .
N159 N 0.7076(15) 0.8301(7) -0.0837(2) 0.0633(17) Uani 0.70 1 d PDU F 1
C156 C 0.7386(10) 0.7933(4) 0.10516(16) 0.0629(14) Uani 1 1 d . . .
H6HA H 0.6304 0.8100 0.1245 0.094 Uiso 1 1 calc R . .
H7HA H 0.8716 0.8206 0.1073 0.094 Uiso 1 1 calc R . .
H8HA H 0.7779 0.7253 0.1064 0.094 Uiso 1 1 calc R . .
C155 C 0.4388(9) 0.7974(4) 0.06252(16) 0.0623(15) Uani 1 1 d . . .
H9HA H 0.4619 0.7291 0.0649 0.093 Uiso 1 1 calc R . .
H0IA H 0.4014 0.8213 0.0381 0.093 Uiso 1 1 calc R . .
H1IA H 0.3173 0.8204 0.0790 0.093 Uiso 1 1 calc R . .
C157 C 0.7273(8) 0.8910(4) 0.05056(16) 0.0555(13) Uani 1 1 d . . .
H2IA H 0.6524 0.9128 0.0294 0.067 Uiso 1 1 calc R . .
O163 O 0.5227(13) 0.8236(5) -0.0278(2) 0.0858(18) Uani 0.70 1 d PU F 1
C162 C 0.696(2) 0.8027(11) -0.0476(3) 0.084(3) Uani 0.70 1 d PDU F 1
H3IA H 0.8232 0.7666 -0.0371 0.100 Uiso 0.70 1 calc PR F 1
C161 C 0.899(2) 0.8140(9) -0.1053(3) 0.074(4) Uani 0.70 1 d PDU F 1
H4IA H 0.9129 0.8700 -0.1215 0.112 Uiso 0.70 1 calc PR F 1
H5IA H 0.8916 0.7620 -0.1190 0.112 Uiso 0.70 1 calc PR F 1
H6IA H 1.0273 0.7984 -0.0905 0.112 Uiso 0.70 1 calc PR F 1
C160 C 0.510(2) 0.8788(9) -0.0932(4) 0.090(3) Uani 0.70 1 d PDU F 1
H7IA H 0.3913 0.8478 -0.0814 0.135 Uiso 0.70 1 calc PR F 1
H8IA H 0.5011 0.8818 -0.1190 0.135 Uiso 0.70 1 calc PR F 1
H9IA H 0.4952 0.9420 -0.0862 0.135 Uiso 0.70 1 calc PR F 1
O153 O 0.5194(5) 0.4039(3) -0.00802(9) 0.0517(8) Uani 1 1 d . . .
N149 N 0.2417(6) 0.3232(3) -0.01486(10) 0.0393(8) Uani 1 1 d . . .
C151 C 0.0346(7) 0.2944(3) -0.00002(12) 0.0417(10) Uani 1 1 d . . .
H0JA H -0.0878 0.3267 -0.0143 0.063 Uiso 1 1 calc R . .
H1JA H 0.0081 0.3101 0.0245 0.063 Uiso 1 1 calc R . .
H2JA H 0.0448 0.2269 -0.0003 0.063 Uiso 1 1 calc R . .
C152 C 0.3501(7) 0.3718(3) 0.00298(13) 0.0424(10) Uani 1 1 d . . .
H3JA H 0.2935 0.3830 0.0263 0.051 Uiso 1 1 calc R . .
C150 C 0.3190(8) 0.3014(4) -0.05057(13) 0.0507(12) Uani 1 1 d . . .
H4JA H 0.2588 0.2470 -0.0560 0.076 Uiso 1 1 calc R . .
H5JA H 0.4810 0.2876 -0.0520 0.076 Uiso 1 1 calc R . .
H6JA H 0.2692 0.3548 -0.0677 0.076 Uiso 1 1 calc R . .
C266 C 0.275(3) 0.6421(10) 0.1350(4) 0.0747(19) Uani 0.50 1 d P A 2
H7JA H 0.2663 0.6124 0.1134 0.112 Uiso 0.50 1 calc PR A 2
H8JA H 0.4039 0.6745 0.1325 0.112 Uiso 0.50 1 calc PR A 2
H9JA H 0.1404 0.6871 0.1386 0.112 Uiso 0.50 1 calc PR A 2
C165 C 0.225(3) 0.4915(10) 0.1849(4) 0.0747(19) Uani 0.50 1 d P E 1
H0KA H 0.0688 0.5070 0.1924 0.112 Uiso 0.50 1 calc PR E 1
H1KA H 0.3132 0.4726 0.2059 0.112 Uiso 0.50 1 calc PR E 1
H2KA H 0.2449 0.4402 0.1699 0.112 Uiso 0.50 1 calc PR E 1
C167 C 0.476(2) 0.6077(11) 0.1700(5) 0.0806(19) Uani 0.50 1 d PD E 1
H3KA H 0.5073 0.6427 0.1481 0.097 Uiso 0.50 1 calc PR E 1
O168 O 0.5964(16) 0.6156(8) 0.1861(3) 0.0806(19) Uani 0.50 1 d PD E 1
N164 N 0.2985(7) 0.5722(3) 0.16504(12) 0.0500(9) Uani 0.50 1 d P E 1
O263 O 0.636(3) 0.7899(13) -0.0140(5) 0.0858(18) Uani 0.30 1 d P G 2
C262 C 0.746(6) 0.802(2) -0.0425(7) 0.084(3) Uani 0.30 1 d PD G 2
H4KA H 0.8966 0.7771 -0.0386 0.100 Uiso 0.30 1 calc PR G 2
C260 C 0.564(4) 0.902(2) -0.0974(7) 0.090(3) Uani 0.30 1 d PDU G 2
H5KA H 0.4614 0.8661 -0.1065 0.135 Uiso 0.30 1 calc PR G 2
H6KA H 0.6402 0.9337 -0.1174 0.135 Uiso 0.30 1 calc PR G 2
H7KA H 0.4804 0.9474 -0.0826 0.135 Uiso 0.30 1 calc PR G 2
N259 N 0.732(3) 0.8355(16) -0.0754(5) 0.0633(17) Uani 0.30 1 d PDU G 2
C261 C 0.928(3) 0.8017(15) -0.0961(6) 0.043(5) Uani 0.30 1 d PDU G 2
H8KA H 1.0184 0.7508 -0.0820 0.064 Uiso 0.30 1 calc PR G 2
H9KA H 1.0136 0.8524 -0.1029 0.064 Uiso 0.30 1 calc PR G 2
H0LA H 0.8863 0.7788 -0.1175 0.064 Uiso 0.30 1 calc PR G 2
C74A C 1.6237(12) -0.3088(5) 0.4269(2) 0.0495(15) Uani 0.70 1 d P C 1
H74D H 1.5380 -0.3504 0.4175 0.074 Uiso 0.70 1 calc PR C 1
H74E H 1.7725 -0.3423 0.4317 0.074 Uiso 0.70 1 calc PR C 1
H74F H 1.6343 -0.2547 0.4095 0.074 Uiso 0.70 1 calc PR C 1
C72A C 1.5099(14) -0.2766(5) 0.46100(19) 0.0470(15) Uani 0.70 1 d PD C 1
H72A H 1.5886 -0.2282 0.4686 0.056 Uiso 0.70 1 calc PR C 1
C73A C 1.5239(17) -0.3579(6) 0.4900(2) 0.066(2) Uani 0.70 1 d P C 1
H73D H 1.4612 -0.3354 0.5125 0.099 Uiso 0.70 1 calc PR C 1
H73E H 1.6791 -0.3861 0.4927 0.099 Uiso 0.70 1 calc PR C 1
H73F H 1.4405 -0.4045 0.4836 0.099 Uiso 0.70 1 calc PR C 1
C114 C -0.1200(17) 1.7473(6) -0.4411(3) 0.110(3) Uani 1 1 d U . .
H1LA H -0.0624 1.6807 -0.4412 0.166 Uiso 1 1 calc R . .
H2LA H -0.1771 1.7722 -0.4644 0.166 Uiso 1 1 calc R . .
H3LA H -0.2396 1.7561 -0.4227 0.166 Uiso 1 1 calc R . .

loop_
_atom_site_aniso_label
_atom_site_aniso_U_11
_atom_site_aniso_U_22
_atom_site_aniso_U_33
_atom_site_aniso_U_23
_atom_site_aniso_U_13
_atom_site_aniso_U_12
O13 0.0363(16) 0.0390(19) 0.114(3) 0.0261(19) 0.0258(18) 0.0044(14)
O121 0.0372(14) 0.0323(15) 0.0380(15) 0.0030(12) 0.0029(12) -0.0004(12)
O47 0.0360(14) 0.0391(17) 0.0345(15) -0.0005(12) -0.0016(11) -0.0008(12)
O87 0.0523(17) 0.0453(18) 0.0309(14) -0.0099(13) -0.0032(12) -0.0084(14)
O86 0.0462(16) 0.048(2) 0.0368(15) -0.0088(14) -0.0034(12) -0.0098(14)
O82 0.0510(17) 0.0480(19) 0.0343(15) -0.0024(13) 0.0066(13) -0.0164(15)
O46 0.0487(18) 0.051(2) 0.0364(16) 0.0029(14) 0.0035(13) -0.0009(15)
N75 0.0350(16) 0.0299(17) 0.0305(16) -0.0004(13) -0.0020(13) -0.0076(14)
O120 0.0468(18) 0.054(2) 0.0442(17) 0.0026(15) 0.0064(14) 0.0045(15)
O116 0.0581(19) 0.068(2) 0.0318(16) -0.0057(15) -0.0009(13) -0.0324(17)
N117 0.0365(17) 0.040(2) 0.0278(16) 0.0004(14) -0.0025(13) -0.0158(15)
N43 0.048(2) 0.043(2) 0.043(2) 0.0070(17) -0.0039(16) -0.0108(17)
N83 0.0416(18) 0.045(2) 0.0294(16) -0.0076(15) 0.0011(14) -0.0126(16)
C59 0.0292(18) 0.034(2) 0.037(2) 0.0017(17) -0.0046(15) -0.0120(16)
C119 0.038(2) 0.032(2) 0.036(2) -0.0054(17) -0.0011(16) -0.0080(17)
C62 0.0247(17) 0.0237(19) 0.0353(19) -0.0017(15) 0.0001(14) -0.0009(14)
C81 0.040(2) 0.032(2) 0.037(2) -0.0036(17) -0.0012(17) -0.0048(17)
C56 0.0225(16) 0.0242(19) 0.0357(19) -0.0025(15) -0.0010(14) -0.0007(14)
C45 0.041(2) 0.032(2) 0.037(2) -0.0010(17) -0.0041(17) -0.0080(18)
C138 0.0290(18) 0.0248(19) 0.038(2) -0.0035(16) 0.0019(15) -0.0056(15)
N264 0.048(2) 0.041(2) 0.062(2) -0.0044(19) -0.0069(18) -0.0074(18)
O8 0.055(2) 0.101(3) 0.055(2) 0.029(2) 0.0035(17) -0.021(2)
C77 0.0321(19) 0.040(2) 0.039(2) 0.0008(18) -0.0005(16) -0.0081(17)
N1 0.0401(19) 0.048(2) 0.053(2) 0.0122(18) -0.0063(17) -0.0146(17)
C76 0.0308(18) 0.034(2) 0.035(2) 0.0004(16) -0.0030(15) -0.0081(16)
C57 0.036(2) 0.035(2) 0.041(2) -0.0093(17) -0.0026(16) -0.0115(17)
C122 0.035(2) 0.028(2) 0.037(2) 0.0015(16) -0.0025(16) -0.0013(16)
C123 0.037(2) 0.031(2) 0.042(2) 0.0035(17) -0.0054(17) -0.0095(17)
C85 0.035(2) 0.047(3) 0.033(2) -0.0096(18) -0.0012(16) -0.0111(18)
C125 0.0264(17) 0.0226(19) 0.045(2) -0.0021(16) 0.0019(15) -0.0068(15)
C55 0.0249(17) 0.031(2) 0.0327(19) -0.0030(16) -0.0022(14) -0.0042(15)
C133 0.0305(19) 0.030(2) 0.048(2) 0.0017(17) -0.0068(16) -0.0109(16)
C64 0.0266(17) 0.026(2) 0.0348(19) -0.0012(15) 0.0020(14) -0.0026(15)
C52 0.0276(18) 0.043(2) 0.0277(18) -0.0036(17) -0.0007(14) -0.0054(16)
C129 0.0256(17) 0.027(2) 0.039(2) -0.0057(16) 0.0004(15) -0.0057(15)
C80 0.0318(19) 0.033(2) 0.034(2) -0.0011(16) -0.0023(15) -0.0075(16)
C136 0.0337(19) 0.0222(19) 0.040(2) -0.0044(16) -0.0057(16) -0.0040(15)
C91 0.0306(19) 0.045(2) 0.034(2) -0.0125(17) 0.0028(15) -0.0098(17)
C50 0.0297(19) 0.042(2) 0.035(2) 0.0009(17) -0.0011(15) -0.0112(17)
C102 0.0260(18) 0.041(2) 0.043(2) -0.0139(18) -0.0024(16) -0.0072(16)
C115 0.039(2) 0.040(2) 0.0289(19) -0.0027(16) 0.0001(16) -0.0170(18)
C137 0.036(2) 0.026(2) 0.045(2) -0.0028(17) 0.0018(17) -0.0041(16)
C66 0.0321(19) 0.032(2) 0.042(2) -0.0039(17) -0.0018(16) -0.0089(16)
C65 0.0333(19) 0.027(2) 0.039(2) -0.0011(16) -0.0002(16) -0.0081(16)
C51 0.0253(17) 0.030(2) 0.0320(18) -0.0027(16) 0.0001(14) -0.0063(15)
C54 0.038(2) 0.036(2) 0.034(2) -0.0050(17) -0.0024(16) -0.0033(17)
C95 0.0286(18) 0.042(2) 0.037(2) -0.0102(17) -0.0001(15) -0.0112(17)
C127 0.037(2) 0.029(2) 0.043(2) 0.0014(17) -0.0091(17) -0.0037(17)
C130 0.0273(17) 0.0240(19) 0.045(2) 0.0000(16) -0.0032(15) -0.0054(15)
C139 0.0305(18) 0.024(2) 0.047(2) -0.0010(17) 0.0009(16) -0.0032(15)
C92 0.036(2) 0.050(3) 0.034(2) -0.0132(19) 0.0053(16) -0.0134(19)
C58 0.0334(19) 0.035(2) 0.035(2) -0.0069(17) -0.0045(16) -0.0077(17)
C135 0.0275(18) 0.026(2) 0.040(2) 0.0006(16) 0.0011(15) -0.0053(15)
C126 0.0301(18) 0.037(2) 0.040(2) 0.0002(18) -0.0038(16) -0.0056(17)
O42 0.105(3) 0.071(3) 0.064(3) -0.014(2) -0.009(2) -0.041(3)
C79 0.037(2) 0.050(3) 0.038(2) -0.0032(19) -0.0049(17) -0.0180(19)
C132 0.037(2) 0.033(2) 0.046(2) -0.0057(18) -0.0087(17) -0.0077(17)
O12 0.064(2) 0.068(3) 0.064(2) -0.009(2) -0.0057(18) -0.011(2)
C124 0.0281(18) 0.036(2) 0.041(2) 0.0017(17) -0.0034(15) -0.0119(16)
C88 0.046(2) 0.048(3) 0.031(2) -0.0047(18) -0.0036(17) -0.008(2)
C78 0.038(2) 0.046(3) 0.045(2) 0.001(2) 0.0017(18) -0.0166(19)
C97 0.035(2) 0.049(3) 0.044(2) -0.015(2) 0.0043(17) -0.0073(19)
C100 0.0250(17) 0.037(2) 0.039(2) -0.0068(17) 0.0006(15) -0.0060(16)
N9 0.043(2) 0.087(3) 0.043(2) 0.022(2) -0.0093(17) -0.027(2)
C94 0.038(2) 0.047(3) 0.036(2) -0.0070(18) -0.0009(16) -0.0128(19)
C134 0.0263(17) 0.031(2) 0.041(2) -0.0001(16) -0.0049(15) -0.0082(15)
C140 0.041(2) 0.026(2) 0.050(2) 0.0028(18) -0.0067(18) -0.0070(17)
C131 0.039(2) 0.034(2) 0.044(2) -0.0044(18) -0.0042(17) -0.0118(18)
C67 0.036(2) 0.035(2) 0.038(2) -0.0010(17) -0.0022(16) -0.0070(17)
C48 0.0310(18) 0.036(2) 0.0319(19) 0.0001(16) -0.0029(15) -0.0062(16)
C101 0.0260(18) 0.034(2) 0.044(2) -0.0110(17) 0.0005(15) -0.0057(16)
C141 0.037(2) 0.028(2) 0.036(2) -0.0007(16) 0.0024(16) -0.0032(16)
C49 0.0302(18) 0.039(2) 0.034(2) 0.0015(17) -0.0042(15) -0.0109(16)
C63 0.036(2) 0.031(2) 0.038(2) -0.0042(17) -0.0004(16) -0.0051(17)
C2 0.038(2) 0.054(3) 0.059(3) 0.021(2) -0.008(2) -0.016(2)
C96 0.0320(19) 0.044(2) 0.038(2) -0.0169(18) 0.0040(16) -0.0100(17)
C90 0.033(2) 0.046(3) 0.037(2) -0.0055(18) 0.0019(16) -0.0042(18)
C60 0.0314(19) 0.034(2) 0.038(2) 0.0004(17) -0.0062(16) -0.0094(16)
C17 0.040(2) 0.035(2) 0.066(3) -0.012(2) 0.018(2) -0.0115(19)
C103 0.033(2) 0.056(3) 0.041(2) -0.019(2) -0.0023(16) -0.0119(19)
C53 0.0326(19) 0.038(2) 0.0321(19) -0.0032(16) -0.0048(15) -0.0081(17)
C24 0.034(2) 0.045(3) 0.062(3) -0.022(2) 0.018(2) -0.0170(19)
C106 0.034(2) 0.045(3) 0.054(3) -0.019(2) -0.0030(18) -0.0031(19)
C84 0.053(2) 0.040(2) 0.033(2) -0.0083(18) -0.0016(18) -0.018(2)
C61 0.0262(17) 0.027(2) 0.0312(18) 0.0014(15) -0.0016(14) -0.0029(15)
C41 0.067(3) 0.035(3) 0.055(3) 0.000(2) -0.008(2) -0.013(2)
C68 0.047(2) 0.048(3) 0.033(2) 0.0018(18) -0.0073(17) -0.018(2)
C98 0.040(2) 0.055(3) 0.035(2) -0.013(2) 0.0058(17) -0.013(2)
C23 0.033(2) 0.049(3) 0.054(3) -0.019(2) 0.0133(18) -0.0146(19)
C143 0.046(2) 0.027(2) 0.041(2) 0.0017(17) -0.0029(18) -0.0044(18)
C7 0.043(2) 0.069(3) 0.050(3) 0.023(2) -0.010(2) -0.015(2)
C93 0.041(2) 0.059(3) 0.032(2) -0.012(2) 0.0051(17) -0.012(2)
C6 0.049(3) 0.043(3) 0.070(3) 0.013(2) -0.013(2) -0.016(2)
C89 0.040(2) 0.055(3) 0.031(2) -0.0068(19) -0.0018(16) -0.007(2)
C28 0.046(3) 0.046(3) 0.062(3) -0.012(2) 0.018(2) -0.013(2)
C104 0.032(2) 0.043(3) 0.049(2) -0.015(2) -0.0073(18) -0.0017(18)
C128 0.040(2) 0.032(2) 0.042(2) -0.0010(18) 0.0034(17) -0.0021(17)
C118 0.039(2) 0.038(2) 0.032(2) -0.0025(17) -0.0001(16) -0.0138(18)
C25 0.036(2) 0.062(3) 0.055(3) -0.026(2) 0.013(2) -0.017(2)
C107 0.048(2) 0.045(3) 0.046(3) -0.006(2) -0.011(2) 0.002(2)
C69 0.041(2) 0.039(2) 0.034(2) 0.0037(18) 0.0008(17) -0.0076(18)
C16 0.038(2) 0.034(2) 0.075(3) -0.012(2) 0.017(2) -0.0112(19)
C99 0.0322(19) 0.041(2) 0.039(2) -0.0098(18) 0.0008(16) -0.0079(17)
C5 0.061(3) 0.065(4) 0.084(4) 0.012(3) -0.025(3) -0.026(3)
C142 0.044(2) 0.038(2) 0.042(2) -0.0018(18) -0.0032(18) -0.0104(19)
C14 0.045(3) 0.039(3) 0.093(4) -0.009(3) 0.026(3) -0.012(2)
C20 0.061(3) 0.039(3) 0.063(3) -0.012(2) 0.009(2) -0.015(2)
C21 0.042(2) 0.048(3) 0.075(3) -0.019(3) 0.017(2) -0.009(2)
C26 0.037(2) 0.052(3) 0.049(2) -0.022(2) 0.0140(18) -0.017(2)
C32 0.042(2) 0.058(3) 0.057(3) -0.021(2) 0.012(2) -0.018(2)
C33 0.047(3) 0.061(3) 0.054(3) -0.017(2) 0.013(2) -0.023(2)
C146 0.052(3) 0.043(3) 0.047(2) 0.000(2) -0.006(2) -0.007(2)
C19 0.050(3) 0.041(3) 0.085(4) -0.005(3) 0.032(3) -0.013(2)
C27 0.037(2) 0.055(3) 0.066(3) -0.017(2) 0.019(2) -0.020(2)
C44 0.050(3) 0.047(3) 0.043(2) 0.001(2) -0.006(2) -0.003(2)
C22 0.043(2) 0.061(3) 0.067(3) -0.029(3) 0.017(2) -0.010(2)
C145 0.053(3) 0.046(3) 0.048(3) 0.003(2) -0.005(2) -0.003(2)
C105 0.042(2) 0.048(3) 0.049(3) -0.015(2) -0.0054(19) 0.006(2)
C34 0.060(3) 0.051(3) 0.068(3) -0.011(3) 0.022(3) -0.011(3)
C3 0.047(3) 0.088(4) 0.072(4) 0.035(3) -0.013(3) -0.029(3)
C4 0.068(4) 0.072(4) 0.100(5) 0.040(4) -0.028(4) -0.039(3)
C70 0.058(3) 0.051(3) 0.041(2) 0.009(2) 0.004(2) 0.012(2)
C15 0.038(2) 0.042(3) 0.075(3) -0.009(2) 0.020(2) -0.012(2)
C29 0.054(3) 0.050(3) 0.049(3) -0.014(2) 0.008(2) -0.023(2)
C18 0.042(2) 0.041(3) 0.087(4) -0.012(3) 0.030(2) -0.013(2)
C144 0.055(3) 0.040(3) 0.043(2) 0.0027(19) -0.007(2) -0.007(2)
C31 0.042(2) 0.083(4) 0.046(3) -0.019(3) 0.013(2) -0.014(3)
C71 0.067(3) 0.035(3) 0.049(3) 0.005(2) -0.003(2) 0.005(2)
C30 0.042(2) 0.076(4) 0.053(3) -0.020(3) 0.018(2) -0.011(2)
C11 0.058(3) 0.066(3) 0.054(3) -0.011(3) 0.003(2) -0.019(3)
C108 0.056(3) 0.064(3) 0.046(3) 0.007(2) -0.002(2) -0.005(3)
C148 0.065(3) 0.044(3) 0.069(3) -0.003(2) 0.001(3) -0.012(3)
O268 0.059(3) 0.077(5) 0.107(4) -0.039(4) -0.026(3) 0.013(4)
C109 0.087(4) 0.058(4) 0.050(3) -0.007(3) -0.008(3) 0.001(3)
C111 0.074(4) 0.061(4) 0.065(3) -0.003(3) -0.008(3) -0.008(3)
C112 0.065(4) 0.095(5) 0.061(3) -0.013(3) -0.017(3) -0.001(3)
C35 0.058(3) 0.069(4) 0.066(3) -0.015(3) 0.012(3) -0.019(3)
C10 0.079(4) 0.123(5) 0.050(3) 0.011(3) -0.007(3) -0.050(4)
C147 0.061(3) 0.081(4) 0.072(4) -0.013(3) 0.004(3) -0.008(3)
C110 0.098(5) 0.060(4) 0.056(3) 0.000(3) -0.014(3) -0.003(3)
C36 0.061(3) 0.085(5) 0.063(3) -0.019(3) 0.001(3) -0.008(3)
C72B 0.073(11) 0.039(9) 0.047(9) 0.007(7) -0.016(8) -0.020(9)
C37 0.097(5) 0.062(4) 0.069(4) -0.014(3) -0.017(3) -0.013(3)
C113 0.077(4) 0.071(4) 0.092(5) 0.011(4) -0.016(4) -0.016(3)
C265 0.088(6) 0.062(4) 0.071(4) -0.009(3) -0.002(4) -0.005(4)
C74B 0.057(4) 0.030(3) 0.056(4) 0.004(3) 0.003(3) -0.001(3)
C73B 0.091(7) 0.042(5) 0.055(4) 0.013(3) -0.006(5) 0.008(4)
C166 0.088(6) 0.062(4) 0.071(4) -0.009(3) -0.002(4) -0.005(4)
C267 0.059(3) 0.077(5) 0.107(4) -0.039(4) -0.026(3) 0.013(4)
C40 0.148(7) 0.095(5) 0.126(6) 0.023(5) -0.040(5) -0.048(5)
C38 0.149(8) 0.094(6) 0.079(5) 0.002(4) -0.003(5) -0.033(6)
C39 0.123(7) 0.132(8) 0.107(6) 0.028(6) -0.033(6) -0.017(6)
O158 0.0500(18) 0.0472(19) 0.0493(18) -0.0021(14) -0.0027(14) -0.0232(15)
N154 0.045(2) 0.054(3) 0.067(3) -0.004(2) 0.0006(19) -0.0154(19)
N159 0.0624(18) 0.0632(18) 0.0641(19) -0.0064(7) -0.0016(7) -0.0102(7)
C156 0.067(3) 0.060(4) 0.065(3) 0.003(3) -0.004(3) -0.026(3)
C155 0.050(3) 0.077(4) 0.068(3) -0.010(3) 0.007(2) -0.033(3)
C157 0.043(2) 0.044(3) 0.079(4) 0.004(3) -0.009(2) -0.009(2)
O163 0.086(2) 0.084(2) 0.085(2) -0.0049(18) 0.0041(18) -0.0166(18)
C162 0.084(3) 0.083(3) 0.084(3) -0.0082(10) -0.0032(10) -0.0144(11)
C161 0.072(4) 0.077(4) 0.074(4) -0.008(2) -0.001(2) -0.011(2)
C160 0.089(3) 0.092(3) 0.090(3) -0.0141(15) -0.0071(14) -0.0133(14)
O153 0.0371(16) 0.059(2) 0.061(2) 0.0059(16) -0.0061(14) -0.0192(15)
N149 0.0352(18) 0.041(2) 0.0429(19) -0.0028(16) 0.0027(15) -0.0114(15)
C151 0.034(2) 0.043(3) 0.050(2) -0.008(2) 0.0058(18) -0.0124(18)
C152 0.037(2) 0.042(3) 0.048(2) -0.001(2) -0.0088(18) -0.0070(19)
C150 0.051(3) 0.054(3) 0.049(3) -0.001(2) 0.010(2) -0.020(2)
C266 0.088(6) 0.062(4) 0.071(4) -0.009(3) -0.002(4) -0.005(4)
C165 0.088(6) 0.062(4) 0.071(4) -0.009(3) -0.002(4) -0.005(4)
C167 0.059(3) 0.077(5) 0.107(4) -0.039(4) -0.026(3) 0.013(4)
O168 0.059(3) 0.077(5) 0.107(4) -0.039(4) -0.026(3) 0.013(4)
N164 0.048(2) 0.041(2) 0.062(2) -0.0044(19) -0.0069(18) -0.0074(18)
O263 0.086(2) 0.084(2) 0.085(2) -0.0049(18) 0.0041(18) -0.0166(18)
C262 0.084(3) 0.083(3) 0.084(3) -0.0082(10) -0.0032(10) -0.0144(11)
C260 0.089(3) 0.092(3) 0.090(3) -0.0141(15) -0.0071(14) -0.0133(14)
N259 0.0624(18) 0.0632(18) 0.0641(19) -0.0064(7) -0.0016(7) -0.0102(7)
C261 0.042(5) 0.043(5) 0.042(5) -0.004(2) 0.000(2) -0.005(2)
C74A 0.057(4) 0.030(3) 0.056(4) 0.004(3) 0.003(3) -0.001(3)
C72A 0.052(4) 0.036(4) 0.050(4) -0.007(3) -0.007(3) 0.003(3)
C73A 0.091(7) 0.042(5) 0.055(4) 0.013(3) -0.006(5) 0.008(4)
C114 0.135(6) 0.081(5) 0.121(6) 0.004(4) -0.068(5) -0.016(4)

loop_
_atom_type_symbol
_atom_type_description
_atom_type_scat_dispersion_real
_atom_type_scat_dispersion_imag
_atom_type_scat_source
C C 0.0181 0.0091 'International Tables Vol C Tables 4.2.6.8 and 6.1.1.4'
H H 0.0000 0.0000 'International Tables Vol C Tables 4.2.6.8 and 6.1.1.4'
N N 0.0311 0.0180 'International Tables Vol C Tables 4.2.6.8 and 6.1.1.4'
O O 0.0492 0.0322 'International Tables Vol C Tables 4.2.6.8 and 6.1.1.4'

loop_
_exptl_crystal_face_index_h
_exptl_crystal_face_index_k
_exptl_crystal_face_index_l
_exptl_crystal_face_perp_dist
_exptl_oxdiff_crystal_face_indexfrac_h
_exptl_oxdiff_crystal_face_indexfrac_k
_exptl_oxdiff_crystal_face_indexfrac_l
_exptl_oxdiff_crystal_face_x
_exptl_oxdiff_crystal_face_y
_exptl_oxdiff_crystal_face_z
-1 8 8 0.0399 -0.9988 7.9999 8.0095 -0.0951 0.1615 -0.9459
1 -8 -8 0.0746 0.9988 -7.9999 -8.0095 0.0951 -0.1615 0.9459
4 3 7 0.1716 4.0010 2.9981 6.9983 0.5582 -0.8611 -0.1317
-4 -5 -9 0.1479 -4.0014 -4.9979 -9.0003 -0.5602 0.8770 0.3528
1 2 -23 0.0132 1.0026 1.9894 -23.0034 -0.7928 -0.6310 0.1372
-1 -2 23 0.0132 -1.0026 -1.9894 23.0034 0.7928 0.6310 -0.1372
2 -7 -1 0.0823 1.9987 -6.9985 -1.0089 0.4144 -0.3007 0.8260
-1 -8 -13 0.0960 -1.0012 -8.0003 -13.0076 -0.2903 0.2104 0.8815

loop_
_geom_angle_atom_site_label_1
_geom_angle_atom_site_label_2
_geom_angle_atom_site_label_3
_geom_angle
C11 O13 C14 114.0(4)
C119 O121 C122 118.5(3)
C45 O47 C48 118.3(3)
C85 O87 C88 116.5(3)
C80 N75 C76 117.8(3)
C115 N117 H 119(3)
C115 N117 C118 117.5(3)
C118 N117 H 119(3)
C41 N43 H43 122(3)
C41 N43 C44 119.7(4)
C44 N43 H43 118(3)
C81 N83 HA 120.3
C81 N83 C84 119.3(3)
C84 N83 HA 120.3
H59A C59 H59B 107.6
C55 C59 H59A 108.6
C55 C59 H59B 108.6
C60 C59 H59A 108.6
C60 C59 H59B 108.6
C60 C59 C55 114.4(3)
O121 C119 C118 111.2(3)
O120 C119 O121 124.1(4)
O120 C119 C118 124.7(4)
C56 C62 H62 107.0
C56 C62 C61 113.2(3)
C66 C62 H62 107.0
C66 C62 C56 117.8(3)
C66 C62 C61 104.3(3)
C61 C62 H62 107.0
O82 C81 N83 123.5(4)
O82 C81 C76 121.7(4)
N83 C81 C76 114.7(3)
C62 C56 H56 108.7
C62 C56 C57 111.8(3)
C62 C56 C55 110.4(3)
C57 C56 H56 108.7
C57 C56 C55 108.6(3)
C55 C56 H56 108.7
O47 C45 C44 108.4(4)
O46 C45 O47 126.3(4)
O46 C45 C44 125.3(4)
C139 C138 HB 107.8
C139 C138 C135 103.1(3)
C135 C138 HB 107.8
C141 C138 HB 107.8
C141 C138 C139 110.6(3)
C141 C138 C135 119.3(3)
C267 N264 C265 117.1(11)
C267 N264 C266 126.6(11)
C266 N264 C265 116.0(9)
C76 C77 HC 120.7
C78 C77 HC 120.7
C78 C77 C76 118.6(4)
C6 N1 C2 118.1(4)
N75 C76 C81 117.2(3)
N75 C76 C77 122.5(4)
C77 C76 C81 120.3(4)
C56 C57 H57A 109.3
C56 C57 H57B 109.3
H57A C57 H57B 108.0
C58 C57 C56 111.5(3)
C58 C57 H57A 109.3
C58 C57 H57B 109.3
O121 C122 HD 109.6
O121 C122 C123 110.2(3)
O121 C122 C127 106.1(3)
C123 C122 HD 109.6
C127 C122 HD 109.6
C127 C122 C123 111.6(3)
C122 C123 HE 109.7
C122 C123 HF 109.7
C122 C123 C124 109.6(3)
HE C123 HF 108.2
C124 C123 HE 109.7
C124 C123 HF 109.7
O87 C85 C84 111.1(4)
O86 C85 O87 124.1(4)
O86 C85 C84 124.8(4)
C129 C125 C124 109.9(3)
C129 C125 C128 111.2(3)
C126 C125 C129 111.1(3)
C126 C125 C124 107.3(3)
C126 C125 C128 108.0(3)
C128 C125 C124 109.3(3)
C59 C55 H55 106.4
C59 C55 C51 112.1(3)
C56 C55 C59 113.3(3)
C56 C55 H55 106.4
C56 C55 C51 111.6(3)
C51 C55 H55 106.4
HG C133 HH 107.5
C129 C133 HG 108.5
C129 C133 HH 108.5
C129 C133 C134 114.9(3)
C134 C133 HG 108.5
C134 C133 HH 108.5
C65 C64 H64 108.0
C67 C64 H64 108.0
C67 C64 C65 111.2(3)
C67 C64 C61 117.8(3)
C61 C64 H64 108.0
C61 C64 C65 103.3(3)
C58 C52 C51 123.6(4)
C58 C52 C53 120.4(4)
C53 C52 C51 116.0(3)
C125 C129 HI 106.2
C125 C129 C130 111.4(3)
C133 C129 C125 113.5(3)
C133 C129 HI 106.2
C133 C129 C130 112.8(3)
C130 C129 HI 106.2
N75 C80 C115 117.5(3)
N75 C80 C79 123.5(4)
C79 C80 C115 119.0(4)
C130 C136 HJ 106.6
C130 C136 C135 114.0(3)
C130 C136 C140 117.9(3)
C135 C136 HJ 106.6
C140 C136 HJ 106.6
C140 C136 C135 104.4(3)
C92 C91 C95 109.9(4)
C92 C91 C94 107.7(3)
C92 C91 C90 110.5(3)
C94 C91 C95 111.3(3)
C90 C91 C95 108.3(3)
C90 C91 C94 109.2(4)
H50A C50 H50B 107.7
C51 C50 H50A 108.8
C51 C50 H50B 108.8
C51 C50 C49 113.6(3)
C49 C50 H50A 108.8
C49 C50 H50B 108.8
C101 C102 HK 106.0
C96 C102 HK 106.0
C96 C102 C101 115.2(3)
C96 C102 C106 118.3(3)
C106 C102 HK 106.0
C106 C102 C101 104.5(3)
O116 C115 N117 123.7(4)
O116 C115 C80 121.2(3)
N117 C115 C80 115.0(3)
HL C137 HM 109.5
HL C137 HN 109.5
HM C137 HN 109.5
C135 C137 HL 109.5
C135 C137 HM 109.5
C135 C137 HN 109.5
C62 C66 H66A 110.9
C62 C66 H66B 110.9
C62 C66 C65 104.2(3)
H66A C66 H66B 108.9
C65 C66 H66A 110.9
C65 C66 H66B 110.9
C64 C65 H65A 110.3
C64 C65 H65B 110.3
C66 C65 C64 107.2(3)
C66 C65 H65A 110.3
C66 C65 H65B 110.3
H65A C65 H65B 108.5
C52 C51 C55 110.3(3)
C52 C51 C50 107.6(3)
C52 C51 C54 108.9(3)
C50 C51 C55 108.8(3)
C50 C51 C54 109.6(3)
C54 C51 C55 111.5(3)
C51 C54 H54A 109.5
C51 C54 H54B 109.5
C51 C54 H54C 109.5
H54A C54 H54B 109.5
H54A C54 H54C 109.5
H54B C54 H54C 109.5
C91 C95 HO 106.3
C96 C95 C91 113.5(3)
C96 C95 HO 106.3
C99 C95 C91 113.9(3)
C99 C95 HO 106.3
C99 C95 C96 109.9(3)
C122 C127 HP 109.3
C122 C127 HQ 109.3
C122 C127 C126 111.6(3)
HP C127 HQ 108.0
C126 C127 HP 109.3
C126 C127 HQ 109.3
C129 C130 HR 108.4
C136 C130 C129 110.7(3)
C136 C130 HR 108.4
C131 C130 C129 109.0(3)
C131 C130 C136 111.8(3)
C131 C130 HR 108.4
C138 C139 HS 110.2
C138 C139 HT 110.2
HS C139 HT 108.5
C140 C139 C138 107.5(3)
C140 C139 HS 110.2
C140 C139 HT 110.2
C98 C92 C91 123.1(4)
C98 C92 C93 121.0(4)
C93 C92 C91 115.9(4)
C57 C58 H58 117.9
C52 C58 C57 124.1(4)
C52 C58 H58 117.9
C136 C135 C138 100.7(3)
C137 C135 C138 110.6(3)
C137 C135 C136 112.3(3)
C134 C135 C138 116.7(3)
C134 C135 C136 105.1(3)
C134 C135 C137 110.9(3)
C127 C126 C125 116.5(3)
C132 C126 C125 122.9(4)
C132 C126 C127 120.6(4)
C80 C79 HU 120.7
C78 C79 C80 118.5(4)
C78 C79 HU 120.7
C126 C132 HV 118.0
C126 C132 C131 124.1(4)
C131 C132 HV 118.0
C123 C124 C125 114.5(3)
C123 C124 HW 108.6
C123 C124 HX 108.6
C125 C124 HW 108.6
C125 C124 HX 108.6
HW C124 HX 107.6
O87 C88 HY 109.5
O87 C88 C93 110.4(4)
O87 C88 C89 107.3(4)
C93 C88 HY 109.5
C89 C88 HY 109.5
C89 C88 C93 110.5(3)
C77 C78 C79 119.1(4)
C77 C78 HZ 120.4
C79 C78 HZ 120.4
H0AA C97 H1AA 107.7
C96 C97 H0AA 108.9
C96 C97 H1AA 108.9
C98 C97 H0AA 108.9
C98 C97 H1AA 108.9
C98 C97 C96 113.6(4)
H2AA C100 H3AA 108.0
C101 C100 H2AA 109.3
C101 C100 H3AA 109.3
C101 C100 C99 111.6(3)
C99 C100 H2AA 109.3
C99 C100 H3AA 109.3
C7 N9 H9 120(5)
C7 N9 C10 118.6(5)
C10 N9 H9 121(5)
C91 C94 H4AA 109.5
C91 C94 H5AA 109.5
C91 C94 H6AA 109.5
H4AA C94 H5AA 109.5
H4AA C94 H6AA 109.5
H5AA C94 H6AA 109.5
C133 C134 C135 111.9(3)
C133 C134 H7AA 109.2
C133 C134 H8AA 109.2
C135 C134 H7AA 109.2
C135 C134 H8AA 109.2
H7AA C134 H8AA 107.9
C136 C140 C139 104.0(3)
C136 C140 H9AA 110.9
C136 C140 H0BA 110.9
C139 C140 H9AA 110.9
C139 C140 H0BA 110.9
H9AA C140 H0BA 109.0
C130 C131 H1BA 109.2
C130 C131 H2BA 109.2
C132 C131 C130 112.2(3)
C132 C131 H1BA 109.2
C132 C131 H2BA 109.2
H1BA C131 H2BA 107.9
C64 C67 H67 106.9
C64 C67 C69 112.7(3)
C68 C67 C64 113.0(3)
C68 C67 H67 106.9
C68 C67 C69 110.0(3)
C69 C67 H67 106.9
O47 C48 H48 110.1
O47 C48 C49 109.0(3)
O47 C48 C53 104.8(3)
C49 C48 H48 110.1
C49 C48 C53 112.5(3)
C53 C48 H48 110.1
C102 C101 C103 112.8(3)
C102 C101 C104 100.7(3)
C100 C101 C102 106.6(3)
C100 C101 C103 110.1(3)
C100 C101 C104 116.5(3)
C103 C101 C104 110.0(3)
C138 C141 H3BA 108.1
C138 C141 C143 109.9(3)
C143 C141 H3BA 108.1
C142 C141 C138 113.4(3)
C142 C141 H3BA 108.1
C142 C141 C143 109.0(3)
C50 C49 H49A 109.5
C50 C49 H49B 109.5
C48 C49 C50 110.6(3)
C48 C49 H49A 109.5
C48 C49 H49B 109.5
H49A C49 H49B 108.1
H63A C63 H63B 109.5
H63A C63 H63C 109.5
H63B C63 H63C 109.5
C61 C63 H63A 109.5
C61 C63 H63B 109.5
C61 C63 H63C 109.5
N1 C2 C7 117.5(4)
N1 C2 C3 122.8(5)
C3 C2 C7 119.7(5)
C102 C96 C95 108.6(3)
C102 C96 C97 110.6(4)
C102 C96 H4BA 108.9
C95 C96 H4BA 108.9
C97 C96 C95 110.8(3)
C97 C96 H4BA 108.9
C91 C90 H5BA 108.7
C91 C90 H6BA 108.7
H5BA C90 H6BA 107.6
C89 C90 C91 114.3(3)
C89 C90 H5BA 108.7
C89 C90 H6BA 108.7
C59 C60 H60A 109.5
C59 C60 H60B 109.5
C59 C60 C61 110.7(3)
H60A C60 H60B 108.1
C61 C60 H60A 109.5
C61 C60 H60B 109.5
C24 C17 C20 110.7(4)
C24 C17 C18 109.2(4)
C16 C17 C24 111.5(4)
C16 C17 C20 108.5(4)
C16 C17 C18 108.0(4)
C20 C17 C18 108.9(4)
C101 C103 H7BA 109.5
C101 C103 H8BA 109.5
C101 C103 H9BA 109.5
H7BA C103 H8BA 109.5
H7BA C103 H9BA 109.5
H8BA C103 H9BA 109.5
C52 C53 C48 112.3(3)
C52 C53 H53A 109.2
C52 C53 H53B 109.2
C48 C53 H53A 109.2
C48 C53 H53B 109.2
H53A C53 H53B 107.9
C17 C24 H24 105.8
C17 C24 C23 112.0(4)
C17 C24 C28 114.7(4)
C23 C24 H24 105.8
C28 C24 H24 105.8
C28 C24 C23 111.9(4)
C102 C106 H0CA 111.1
C102 C106 H1CA 111.1
C102 C106 C105 103.3(4)
H0CA C106 H1CA 109.1
C105 C106 H0CA 111.1
C105 C106 H1CA 111.1
N83 C84 C85 112.2(3)
N83 C84 H2CA 109.2
N83 C84 H3CA 109.2
C85 C84 H2CA 109.2
C85 C84 H3CA 109.2
H2CA C84 H3CA 107.9
C62 C61 C64 101.3(3)
C62 C61 C60 105.9(3)
C63 C61 C62 111.8(3)
C63 C61 C64 110.3(3)
C63 C61 C60 111.0(3)
C60 C61 C64 116.1(3)
N43 C41 C6 116.4(5)
O42 C41 N43 123.2(5)
O42 C41 C6 120.3(5)
C67 C68 H68A 109.5
C67 C68 H68B 109.5
C67 C68 H68C 109.5
H68A C68 H68B 109.5
H68A C68 H68C 109.5
H68B C68 H68C 109.5
C92 C98 C97 125.4(4)
C92 C98 H4CA 117.3
C97 C98 H4CA 117.3
C24 C23 H23 108.0
C25 C23 C24 109.9(4)
C25 C23 H23 108.0
C22 C23 C24 110.6(4)
C22 C23 H23 108.0
C22 C23 C25 112.2(4)
C141 C143 H5CA 108.5
C141 C143 H6CA 108.5
H5CA C143 H6CA 107.5
C144 C143 C141 115.2(4)
C144 C143 H5CA 108.5
C144 C143 H6CA 108.5
O8 C7 N9 120.3(5)
O8 C7 C2 122.5(5)
N9 C7 C2 117.2(4)
C92 C93 H7CA 109.3
C92 C93 H8CA 109.3
C88 C93 C92 111.6(3)
C88 C93 H7CA 109.3
C88 C93 H8CA 109.3
H7CA C93 H8CA 108.0
N1 C6 C41 117.7(4)
N1 C6 C5 122.0(5)
C5 C6 C41 120.2(5)
C88 C89 C90 109.2(4)
C88 C89 H9CA 109.8
C88 C89 H0DA 109.8
C90 C89 H9CA 109.8
C90 C89 H0DA 109.8
H9CA C89 H0DA 108.3
C24 C28 H28A 108.6
C24 C28 H28B 108.6
H28A C28 H28B 107.6
C27 C28 C24 114.7(4)
C27 C28 H28A 108.6
C27 C28 H28B 108.6
C101 C104 H1DA 106.8
C107 C104 C101 119.9(4)
C107 C104 H1DA 106.8
C107 C104 C105 112.7(4)
C105 C104 C101 103.0(4)
C105 C104 H1DA 106.8
C125 C128 H2DA 109.5
C125 C128 H3DA 109.5
C125 C128 H4DA 109.5
H2DA C128 H3DA 109.5
H2DA C128 H4DA 109.5
H3DA C128 H4DA 109.5
N117 C118 C119 112.2(4)
N117 C118 H5DA 109.2
N117 C118 H6DA 109.2
C119 C118 H5DA 109.2
C119 C118 H6DA 109.2
H5DA C118 H6DA 107.9
C23 C25 H25 106.1
C23 C25 C26 115.8(4)
C23 C25 C30 117.4(4)
C26 C25 H25 106.1
C26 C25 C30 104.5(4)
C30 C25 H25 106.1
C104 C107 H7DA 107.5
C108 C107 C104 112.8(4)
C108 C107 H7DA 107.5
C109 C107 C104 111.5(4)
C109 C107 H7DA 107.5
C109 C107 C108 109.7(5)
C67 C69 H69A 108.2
C67 C69 H69B 108.2
H69A C69 H69B 107.3
C70 C69 C67 116.5(3)
C70 C69 H69A 108.2
C70 C69 H69B 108.2
C21 C16 C17 122.9(5)
C21 C16 C15 121.0(5)
C15 C16 C17 116.1(4)
C95 C99 C100 115.3(4)
C95 C99 H8DA 108.4
C95 C99 H9DA 108.4
C100 C99 H8DA 108.4
C100 C99 H9DA 108.4
H8DA C99 H9DA 107.5
C6 C5 H5 120.4
C4 C5 C6 119.2(6)
C4 C5 H5 120.4
C141 C142 H0EA 109.5
C141 C142 H1EA 109.5
C141 C142 H2EA 109.5
H0EA C142 H1EA 109.5
H0EA C142 H2EA 109.5
H1EA C142 H2EA 109.5
O13 C14 H14 109.6
C19 C14 O13 107.2(4)
C19 C14 H14 109.6
C15 C14 O13 110.5(4)
C15 C14 H14 109.6
C15 C14 C19 110.2(4)
C17 C20 H20A 109.5
C17 C20 H20B 109.5
C17 C20 H20C 109.5
H20A C20 H20B 109.5
H20A C20 H20C 109.5
H20B C20 H20C 109.5
C16 C21 H21 117.7
C16 C21 C22 124.6(5)
C22 C21 H21 117.7
C25 C26 C32 101.3(4)
C25 C26 C27 105.1(4)
C27 C26 C32 116.6(4)
C29 C26 C25 113.1(4)
C29 C26 C32 110.4(4)
C29 C26 C27 110.0(4)
C26 C32 H32 106.9
C26 C32 C31 102.4(4)
C33 C32 C26 120.9(4)
C33 C32 H32 106.9
C33 C32 C31 112.1(4)
C31 C32 H32 106.9
C32 C33 H33 107.7
C34 C33 C32 113.9(4)
C34 C33 H33 107.7
C35 C33 C32 110.8(4)
C35 C33 H33 107.7
C35 C33 C34 108.9(5)
C145 C146 H3EA 107.2
C145 C146 C148 111.1(4)
C148 C146 H3EA 107.2
C147 C146 H3EA 107.2
C147 C146 C145 112.7(5)
C147 C146 C148 111.1(5)
C14 C19 H19A 109.7
C14 C19 H19B 109.7
C14 C19 C18 109.9(4)
H19A C19 H19B 108.2
C18 C19 H19A 109.7
C18 C19 H19B 109.7
C28 C27 C26 111.8(4)
C28 C27 H27A 109.3
C28 C27 H27B 109.3
C26 C27 H27A 109.3
C26 C27 H27B 109.3
H27A C27 H27B 107.9
N43 C44 C45 113.8(4)
N43 C44 H44A 108.8
N43 C44 H44B 108.8
C45 C44 H44A 108.8
C45 C44 H44B 108.8
H44A C44 H44B 107.7
C23 C22 C21 112.9(4)
C23 C22 H22A 109.0
C23 C22 H22B 109.0
C21 C22 H22A 109.0
C21 C22 H22B 109.0
H22A C22 H22B 107.8
C146 C145 H4EA 108.1
C146 C145 H5EA 108.1
C146 C145 C144 116.7(4)
H4EA C145 H5EA 107.3
C144 C145 H4EA 108.1
C144 C145 H5EA 108.1
C106 C105 C104 107.6(4)
C106 C105 H6EA 110.2
C106 C105 H7EA 110.2
C104 C105 H6EA 110.2
C104 C105 H7EA 110.2
H6EA C105 H7EA 108.5
C33 C34 H34A 109.5
C33 C34 H34B 109.5
C33 C34 H34C 109.5
H34A C34 H34B 109.5
H34A C34 H34C 109.5
H34B C34 H34C 109.5
C2 C3 H3 120.2
C4 C3 C2 119.5(6)
C4 C3 H3 120.2
C5 C4 H4 120.9
C3 C4 C5 118.2(5)
C3 C4 H4 120.9
C69 C70 H70A 109.4
C69 C70 H70B 109.4
C69 C70 C71 111.1(4)
H70A C70 H70B 108.0
C71 C70 H70A 109.4
C71 C70 H70B 109.4
C16 C15 H15A 109.3
C16 C15 H15B 109.3
C14 C15 C16 111.5(4)
C14 C15 H15A 109.3
C14 C15 H15B 109.3
H15A C15 H15B 108.0
C26 C29 H29A 109.5
C26 C29 H29B 109.5
C26 C29 H29C 109.5
H29A C29 H29B 109.5
H29A C29 H29C 109.5
H29B C29 H29C 109.5
C17 C18 H18A 108.5
C17 C18 H18B 108.5
C19 C18 C17 115.0(4)
C19 C18 H18A 108.5
C19 C18 H18B 108.5
H18A C18 H18B 107.5
C143 C144 H8EA 108.9
C143 C144 H9EA 108.9
C145 C144 C143 113.2(4)
C145 C144 H8EA 108.9
C145 C144 H9EA 108.9
H8EA C144 H9EA 107.8
C32 C31 H31A 110.0
C32 C31 H31B 110.0
H31A C31 H31B 108.4
C30 C31 C32 108.5(4)
C30 C31 H31A 110.0
C30 C31 H31B 110.0
C70 C71 H71A 109.0
C70 C71 H71B 109.0
C70 C71 C72A 112.8(5)
H71A C71 H71B 107.8
C72A C71 H71A 109.0
C72A C71 H71B 109.0
C25 C30 H30A 111.1
C25 C30 H30B 111.1
C31 C30 C25 103.2(4)
C31 C30 H30A 111.1
C31 C30 H30B 111.1
H30A C30 H30B 109.1
O13 C11 C10 110.3(5)
O12 C11 O13 123.5(5)
O12 C11 C10 125.8(6)
C107 C108 H0FA 109.5
C107 C108 H1FA 109.5
C107 C108 H2FA 109.5
H0FA C108 H1FA 109.5
H0FA C108 H2FA 109.5
H1FA C108 H2FA 109.5
C146 C148 H3FA 109.5
C146 C148 H4FA 109.5
C146 C148 H5FA 109.5
H3FA C148 H4FA 109.5
H3FA C148 H5FA 109.5
H4FA C148 H5FA 109.5
C107 C109 H6FA 108.5
C107 C109 H7FA 108.5
H6FA C109 H7FA 107.5
C110 C109 C107 114.9(5)
C110 C109 H6FA 108.5
C110 C109 H7FA 108.5
H8FA C111 H9FA 107.2
C112 C111 H8FA 107.9
C112 C111 H9FA 107.9
C110 C111 H8FA 107.9
C110 C111 H9FA 107.9
C110 C111 C112 117.7(6)
C111 C112 H0GA 107.2
C113 C112 C111 111.8(6)
C113 C112 H0GA 107.2
C113 C112 C114 111.4(6)
C114 C112 C111 111.6(6)
C114 C112 H0GA 107.2
C33 C35 H35A 108.2
C33 C35 H35B 108.2
C33 C35 C36 116.2(5)
H35A C35 H35B 107.4
C36 C35 H35A 108.2
C36 C35 H35B 108.2
N9 C10 H10A 107.5
N9 C10 H10B 107.5
C11 C10 N9 119.4(6)
C11 C10 H10A 107.5
C11 C10 H10B 107.5
H10A C10 H10B 107.0
C146 C147 H1GA 109.5
C146 C147 H2GA 109.5
C146 C147 H3GA 109.5
H1GA C147 H2GA 109.5
H1GA C147 H3GA 109.5
H2GA C147 H3GA 109.5
C109 C110 H4GA 109.0
C109 C110 H5GA 109.0
C111 C110 C109 112.8(5)
C111 C110 H4GA 109.0
C111 C110 H5GA 109.0
H4GA C110 H5GA 107.8
C35 C36 H36A 109.1
C35 C36 H36B 109.1
H36A C36 H36B 107.8
C37 C36 C35 112.7(5)
C37 C36 H36A 109.1
C37 C36 H36B 109.1
C74B C72B H72B 125.2
C74B C72B C73B 109.7(16)
C73B C72B H72B 125.2
C36 C37 H37A 108.0
C36 C37 H37B 108.0
C36 C37 C38 117.2(7)
H37A C37 H37B 107.2
C38 C37 H37A 108.0
C38 C37 H37B 108.0
C112 C113 H6GA 109.5
C112 C113 H7GA 109.5
C112 C113 H8GA 109.5
H6GA C113 H7GA 109.5
H6GA C113 H8GA 109.5
H7GA C113 H8GA 109.5
N264 C265 H9GA 109.5
N264 C265 H0HA 109.5
N264 C265 H1HA 109.5
H9GA C265 H0HA 109.5
H9GA C265 H1HA 109.5
H0HA C265 H1HA 109.5
C72B C74B H74A 109.5
C72B C74B H74B 109.5
C72B C74B H74C 109.5
H74A C74B H74B 109.5
H74A C74B H74C 109.5
H74B C74B H74C 109.5
C72B C73B H73A 109.5
C72B C73B H73B 109.5
C72B C73B H73C 109.5
H73A C73B H73B 109.5
H73A C73B H73C 109.5
H73B C73B H73C 109.5
N264 C267 H5HA 105.7
O268 C267 N264 149(2)
O268 C267 H5HA 105.7
H40A C40 H40B 109.5
H40A C40 H40C 109.5
H40B C40 H40C 109.5
C38 C40 H40A 109.5
C38 C40 H40B 109.5
C38 C40 H40C 109.5
C37 C38 C40 110.9(8)
C37 C38 H38 106.9
C40 C38 H38 106.9
C39 C38 C37 115.1(8)
C39 C38 C40 109.6(8)
C39 C38 H38 106.9
C38 C39 H39A 109.5
C38 C39 H39B 109.5
C38 C39 H39C 109.5
H39A C39 H39B 109.5
H39A C39 H39C 109.5
H39B C39 H39C 109.5
C155 N154 C156 118.0(4)
C157 N154 C156 119.4(4)
C157 N154 C155 122.4(5)
C162 N159 C161 123.8(10)
C160 N159 C162 109.0(10)
C160 N159 C161 127.0(10)
N154 C156 H6HA 109.5
N154 C156 H7HA 109.5
N154 C156 H8HA 109.5
H6HA C156 H7HA 109.5
H6HA C156 H8HA 109.5
H7HA C156 H8HA 109.5
N154 C155 H9HA 109.5
N154 C155 H0IA 109.5
N154 C155 H1IA 109.5
H9HA C155 H0IA 109.5
H9HA C155 H1IA 109.5
H0IA C155 H1IA 109.5
O158 C157 N154 130.6(5)
O158 C157 H2IA 114.7
N154 C157 H2IA 114.7
N159 C162 H3IA 118.6
O163 C162 N159 122.9(12)
O163 C162 H3IA 118.6
C152 N149 C151 120.7(4)
C152 N149 C150 120.8(4)
C150 N149 C151 118.4(4)
N149 C151 H0JA 109.5
N149 C151 H1JA 109.5
N149 C151 H2JA 109.5
H0JA C151 H1JA 109.5
H0JA C151 H2JA 109.5
H1JA C151 H2JA 109.5
O153 C152 N149 125.6(5)
O153 C152 H3JA 117.2
N149 C152 H3JA 117.2
N149 C150 H4JA 109.5
N149 C150 H5JA 109.5
N149 C150 H6JA 109.5
H4JA C150 H5JA 109.5
H4JA C150 H6JA 109.5
H5JA C150 H6JA 109.5
N264 C266 H7JA 109.5
N264 C266 H8JA 109.5
N264 C266 H9JA 109.5
H7JA C266 H8JA 109.5
H7JA C266 H9JA 109.5
H8JA C266 H9JA 109.5
O168 C167 H3KA 105.1
O263 C262 H4KA 108.2
O263 C262 N259 144(3)
N259 C262 H4KA 108.2
H5KA C260 H6KA 109.5
H5KA C260 H7KA 109.5
H6KA C260 H7KA 109.5
N259 C260 H5KA 109.5
N259 C260 H6KA 109.5
N259 C260 H7KA 109.5
C262 N259 C260 136(2)
C262 N259 C261 111(2)
C261 N259 C260 112.6(16)
N259 C261 H8KA 109.5
N259 C261 H9KA 109.5
N259 C261 H0LA 109.5
H8KA C261 H9KA 109.5
H8KA C261 H0LA 109.5
H9KA C261 H0LA 109.5
C71 C72A H72A 108.4
C74A C72A C71 112.2(6)
C74A C72A H72A 108.4
C74A C72A C73A 110.0(6)
C73A C72A C71 109.5(7)
C73A C72A H72A 108.4
C112 C114 H1LA 109.5
C112 C114 H2LA 109.5
C112 C114 H3LA 109.5
H1LA C114 H2LA 109.5
H1LA C114 H3LA 109.5
H2LA C114 H3LA 109.5

loop_
_geom_bond_atom_site_label_1
_geom_bond_atom_site_label_2
_geom_bond_distance
O13 C14 1.554(8)
O13 C11 1.360(7)
O121 C119 1.326(5)
O121 C122 1.460(5)
O47 C45 1.335(5)
O47 C48 1.466(5)
O87 C85 1.333(5)
O87 C88 1.464(5)
O86 C85 1.216(6)
O82 C81 1.234(5)
O46 C45 1.193(5)
N75 C76 1.339(5)
N75 C80 1.321(5)
O120 C119 1.206(5)
O116 C115 1.222(5)
N117 H 0.95(5)
N117 C115 1.348(5)
N117 C118 1.449(5)
N43 H43 0.96(6)
N43 C41 1.329(6)
N43 C44 1.445(6)
N83 HA 0.8800
N83 C81 1.350(5)
N83 C84 1.439(5)
C59 H59A 0.9900
C59 H59B 0.9900
C59 C55 1.539(5)
C59 C60 1.531(5)
C119 C118 1.504(6)
C62 H62 1.0000
C62 C56 1.529(5)
C62 C66 1.528(5)
C62 C61 1.536(5)
C81 C76 1.498(6)
C56 H56 1.0000
C56 C57 1.534(5)
C56 C55 1.538(5)
C45 C44 1.514(6)
C138 HB 1.0000
C138 C139 1.557(5)
C138 C135 1.559(5)
C138 C141 1.539(6)
N264 C265 1.481(15)
N264 C267 1.312(14)
N264 C266 1.440(15)
O8 C7 1.228(6)
C77 HC 0.9500
C77 C76 1.399(5)
C77 C78 1.369(6)
N1 C2 1.345(6)
N1 C6 1.338(7)
C57 H57A 0.9900
C57 H57B 0.9900
C57 C58 1.503(6)
C122 HD 1.0000
C122 C123 1.515(6)
C122 C127 1.512(5)
C123 HE 0.9900
C123 HF 0.9900
C123 C124 1.532(6)
C85 C84 1.503(6)
C125 C129 1.541(5)
C125 C126 1.531(5)
C125 C124 1.552(5)
C125 C128 1.547(6)
C55 H55 1.0000
C55 C51 1.554(5)
C133 HG 0.9900
C133 HH 0.9900
C133 C129 1.528(5)
C133 C134 1.532(6)
C64 H64 1.0000
C64 C65 1.570(5)
C64 C67 1.530(6)
C64 C61 1.563(5)
C52 C51 1.525(5)
C52 C58 1.330(6)
C52 C53 1.512(5)
C129 HI 1.0000
C129 C130 1.550(5)
C80 C115 1.519(5)
C80 C79 1.385(5)
C136 HJ 1.0000
C136 C130 1.523(5)
C136 C135 1.545(5)
C136 C140 1.525(5)
C91 C95 1.553(6)
C91 C92 1.525(6)
C91 C94 1.548(6)
C91 C90 1.536(6)
C50 H50A 0.9900
C50 H50B 0.9900
C50 C51 1.545(5)
C50 C49 1.545(5)
C102 HK 1.0000
C102 C101 1.536(6)
C102 C96 1.520(6)
C102 C106 1.529(6)
C137 HL 0.9800
C137 HM 0.9800
C137 HN 0.9800
C137 C135 1.538(6)
C66 H66A 0.9900
C66 H66B 0.9900
C66 C65 1.539(6)
C65 H65A 0.9900
C65 H65B 0.9900
C51 C54 1.549(6)
C54 H54A 0.9800
C54 H54B 0.9800
C54 H54C 0.9800
C95 HO 1.0000
C95 C96 1.546(6)
C95 C99 1.529(6)
C127 HP 0.9900
C127 HQ 0.9900
C127 C126 1.517(6)
C130 HR 1.0000
C130 C131 1.523(6)
C139 HS 0.9900
C139 HT 0.9900
C139 C140 1.541(6)
C92 C98 1.339(7)
C92 C93 1.514(7)
C58 H58 0.9500
C135 C134 1.534(5)
C126 C132 1.336(6)
O42 C41 1.242(6)
C79 HU 0.9500
C79 C78 1.379(6)
C132 HV 0.9500
C132 C131 1.494(6)
O12 C11 1.221(7)
C124 HW 0.9900
C124 HX 0.9900
C88 HY 1.0000
C88 C93 1.510(6)
C88 C89 1.510(6)
C78 HZ 0.9500
C97 H0AA 0.9900
C97 H1AA 0.9900
C97 C96 1.530(6)
C97 C98 1.486(7)
C100 H2AA 0.9900
C100 H3AA 0.9900
C100 C101 1.522(5)
C100 C99 1.534(6)
N9 H9 0.77(6)
N9 C7 1.360(6)
N9 C10 1.479(8)
C94 H4AA 0.9800
C94 H5AA 0.9800
C94 H6AA 0.9800
C134 H7AA 0.9900
C134 H8AA 0.9900
C140 H9AA 0.9900
C140 H0BA 0.9900
C131 H1BA 0.9900
C131 H2BA 0.9900
C67 H67 1.0000
C67 C68 1.527(6)
C67 C69 1.547(6)
C48 H48 1.0000
C48 C49 1.514(5)
C48 C53 1.526(5)
C101 C103 1.543(5)
C101 C104 1.555(6)
C141 H3BA 1.0000
C141 C143 1.548(6)
C141 C142 1.533(6)
C49 H49A 0.9900
C49 H49B 0.9900
C63 H63A 0.9800
C63 H63B 0.9800
C63 H63C 0.9800
C63 C61 1.534(6)
C2 C7 1.475(8)
C2 C3 1.382(7)
C96 H4BA 1.0000
C90 H5BA 0.9900
C90 H6BA 0.9900
C90 C89 1.533(6)
C60 H60A 0.9900
C60 H60B 0.9900
C60 C61 1.540(5)
C17 C24 1.539(8)
C17 C16 1.527(7)
C17 C20 1.545(7)
C17 C18 1.552(6)
C103 H7BA 0.9800
C103 H8BA 0.9800
C103 H9BA 0.9800
C53 H53A 0.9900
C53 H53B 0.9900
C24 H24 1.0000
C24 C23 1.552(5)
C24 C28 1.547(7)
C106 H0CA 0.9900
C106 H1CA 0.9900
C106 C105 1.548(7)
C84 H2CA 0.9900
C84 H3CA 0.9900
C41 C6 1.483(7)
C68 H68A 0.9800
C68 H68B 0.9800
C68 H68C 0.9800
C98 H4CA 0.9500
C23 H23 1.0000
C23 C25 1.520(7)
C23 C22 1.499(7)
C143 H5CA 0.9900
C143 H6CA 0.9900
C143 C144 1.537(6)
C93 H7CA 0.9900
C93 H8CA 0.9900
C6 C5 1.406(7)
C89 H9CA 0.9900
C89 H0DA 0.9900
C28 H28A 0.9900
C28 H28B 0.9900
C28 C27 1.524(8)
C104 H1DA 1.0000
C104 C107 1.527(6)
C104 C105 1.552(6)
C128 H2DA 0.9800
C128 H3DA 0.9800
C128 H4DA 0.9800
C118 H5DA 0.9900
C118 H6DA 0.9900
C25 H25 1.0000
C25 C26 1.534(7)
C25 C30 1.535(6)
C107 H7DA 1.0000
C107 C108 1.527(7)
C107 C109 1.526(8)
C69 H69A 0.9900
C69 H69B 0.9900
C69 C70 1.515(7)
C16 C21 1.315(7)
C16 C15 1.517(8)
C99 H8DA 0.9900
C99 H9DA 0.9900
C5 H5 0.9500
C5 C4 1.387(9)
C142 H0EA 0.9800
C142 H1EA 0.9800
C142 H2EA 0.9800
C14 H14 1.0000
C14 C19 1.530(7)
C14 C15 1.515(6)
C20 H20A 0.9800
C20 H20B 0.9800
C20 H20C 0.9800
C21 H21 0.9500
C21 C22 1.503(8)
C26 C32 1.552(7)
C26 C27 1.542(5)
C26 C29 1.526(6)
C32 H32 1.0000
C32 C33 1.528(8)
C32 C31 1.567(6)
C33 H33 1.0000
C33 C34 1.523(7)
C33 C35 1.522(8)
C146 H3EA 1.0000
C146 C145 1.510(7)
C146 C148 1.526(7)
C146 C147 1.494(8)
C19 H19A 0.9900
C19 H19B 0.9900
C19 C18 1.541(9)
C27 H27A 0.9900
C27 H27B 0.9900
C44 H44A 0.9900
C44 H44B 0.9900
C22 H22A 0.9900
C22 H22B 0.9900
C145 H4EA 0.9900
C145 H5EA 0.9900
C145 C144 1.522(7)
C105 H6EA 0.9900
C105 H7EA 0.9900
C34 H34A 0.9800
C34 H34B 0.9800
C34 H34C 0.9800
C3 H3 0.9500
C3 C4 1.380(10)
C4 H4 0.9500
C70 H70A 0.9900
C70 H70B 0.9900
C70 C71 1.546(6)
C15 H15A 0.9900
C15 H15B 0.9900
C29 H29A 0.9800
C29 H29B 0.9800
C29 H29C 0.9800
C18 H18A 0.9900
C18 H18B 0.9900
C144 H8EA 0.9900
C144 H9EA 0.9900
C31 H31A 0.9900
C31 H31B 0.9900
C31 C30 1.523(8)
C71 H71A 0.9900
C71 H71B 0.9900
C71 C72A 1.571(9)
C30 H30A 0.9900
C30 H30B 0.9900
C11 C10 1.447(8)
C108 H0FA 0.9800
C108 H1FA 0.9800
C108 H2FA 0.9800
C148 H3FA 0.9800
C148 H4FA 0.9800
C148 H5FA 0.9800
O268 C267 1.036(12)
C109 H6FA 0.9900
C109 H7FA 0.9900
C109 C110 1.523(8)
C111 H8FA 0.9900
C111 H9FA 0.9900
C111 C112 1.520(8)
C111 C110 1.508(9)
C112 H0GA 1.0000
C112 C113 1.482(10)
C112 C114 1.516(11)
C35 H35A 0.9900
C35 H35B 0.9900
C35 C36 1.536(9)
C10 H10A 0.9900
C10 H10B 0.9900
C147 H1GA 0.9800
C147 H2GA 0.9800
C147 H3GA 0.9800
C110 H4GA 0.9900
C110 H5GA 0.9900
C36 H36A 0.9900
C36 H36B 0.9900
C36 C37 1.510(9)
C72B H72B 0.9500
C72B C74B 1.50(3)
C72B C73B 1.54(2)
C37 H37A 0.9900
C37 H37B 0.9900
C37 C38 1.512(11)
C113 H6GA 0.9800
C113 H7GA 0.9800
C113 H8GA 0.9800
C265 H9GA 0.9800
C265 H0HA 0.9800
C265 H1HA 0.9800
C74B H74A 0.9800
C74B H74B 0.9800
C74B H74C 0.9800
C73B H73A 0.9800
C73B H73B 0.9800
C73B H73C 0.9800
C166 H2HA 0.9800
C166 H3HA 0.9800
C166 H4HA 0.9800
C267 H5HA 0.9500
C40 H40A 0.9800
C40 H40B 0.9800
C40 H40C 0.9800
C40 C38 1.549(13)
C38 H38 1.0000
C38 C39 1.455(12)
C39 H39A 0.9800
C39 H39B 0.9800
C39 H39C 0.9800
O158 C157 1.218(6)
N154 C156 1.477(7)
N154 C155 1.467(6)
N154 C157 1.274(7)
N159 C162 1.384(14)
N159 C161 1.385(13)
N159 C160 1.348(13)
C156 H6HA 0.9800
C156 H7HA 0.9800
C156 H8HA 0.9800
C155 H9HA 0.9800
C155 H0IA 0.9800
C155 H1IA 0.9800
C157 H2IA 0.9500
O163 C162 1.274(16)
C162 H3IA 0.9500
C161 H4IA 0.9800
C161 H5IA 0.9800
C161 H6IA 0.9800
C160 H7IA 0.9800
C160 H8IA 0.9800
C160 H9IA 0.9800
O153 C152 1.239(5)
N149 C151 1.462(5)
N149 C152 1.318(6)
N149 C150 1.457(6)
C151 H0JA 0.9800
C151 H1JA 0.9800
C151 H2JA 0.9800
C152 H3JA 0.9500
C150 H4JA 0.9800
C150 H5JA 0.9800
C150 H6JA 0.9800
C266 H7JA 0.9800
C266 H8JA 0.9800
C266 H9JA 0.9800
C165 H0KA 0.9800
C165 H1KA 0.9800
C165 H2KA 0.9800
C167 H3KA 0.9500
C167 O168 1.016(11)
O263 C262 1.24(3)
C262 H4KA 0.9500
C262 N259 1.29(2)
C260 H5KA 0.9800
C260 H6KA 0.9800
C260 H7KA 0.9800
C260 N259 1.52(2)
N259 C261 1.44(3)
C261 H8KA 0.9800
C261 H9KA 0.9800
C261 H0LA 0.9800
C74A H74D 0.9800
C74A H74E 0.9800
C74A H74F 0.9800
C74A C72A 1.512(11)
C72A H72A 1.0000
C72A C73A 1.522(10)
C73A H73D 0.9800
C73A H73E 0.9800
C73A H73F 0.9800
C114 H1LA 0.9800
C114 H2LA 0.9800
C114 H3LA 0.9800

loop_
_geom_torsion_atom_site_label_1
_geom_torsion_atom_site_label_2
_geom_torsion_atom_site_label_3
_geom_torsion_atom_site_label_4
_geom_torsion
O13 C14 C19 C18 177.6(4)
O13 C14 C15 C16 -175.1(4)
O13 C11 C10 N9 -41.4(7)
O121 C119 C118 N117 173.9(3)
O121 C122 C123 C124 174.4(3)
O121 C122 C127 C126 -174.1(3)
O47 C45 C44 N43 175.8(4)
O47 C48 C49 C50 168.7(3)
O47 C48 C53 C52 -168.7(3)
O87 C85 C84 N83 153.8(4)
O87 C88 C93 C92 -176.0(3)
O87 C88 C89 C90 -179.3(3)
O86 C85 C84 N83 -28.3(6)
O82 C81 C76 N75 -176.9(4)
O82 C81 C76 C77 4.2(6)
O46 C45 C44 N43 -5.6(7)
N75 C80 C115 O116 178.4(4)
N75 C80 C115 N117 -3.6(6)
N75 C80 C79 C78 0.2(7)
O120 C119 C118 N117 -8.6(6)
N43 C41 C6 N1 -0.4(7)
N43 C41 C6 C5 -175.8(5)
N83 C81 C76 N75 5.8(6)
N83 C81 C76 C77 -173.1(4)
C59 C55 C51 C52 -171.9(3)
C59 C55 C51 C50 70.4(4)
C59 C55 C51 C54 -50.7(4)
C59 C60 C61 C62 60.3(4)
C59 C60 C61 C64 171.7(3)
C59 C60 C61 C63 -61.3(4)
C119 O121 C122 C123 91.9(4)
C119 O121 C122 C127 -147.1(4)
C62 C56 C57 C58 -170.4(3)
C62 C56 C55 C59 -45.5(4)
C62 C56 C55 C51 -173.2(3)
C62 C66 C65 C64 11.4(4)
C81 N83 C84 C85 -61.1(5)
C56 C62 C66 C65 -161.6(3)
C56 C62 C61 C64 174.3(3)
C56 C62 C61 C63 56.8(4)
C56 C62 C61 C60 -64.2(4)
C56 C57 C58 C52 16.4(6)
C56 C55 C51 C52 -43.5(4)
C56 C55 C51 C50 -161.3(3)
C56 C55 C51 C54 77.6(4)
C45 O47 C48 C49 80.5(4)
C45 O47 C48 C53 -158.9(3)
C138 C139 C140 C136 8.8(4)
C138 C135 C134 C133 169.6(3)
C138 C141 C143 C144 -173.5(4)
N1 C2 C7 O8 -174.8(5)
N1 C2 C7 N9 4.3(7)
N1 C2 C3 C4 -3.0(9)
N1 C6 C5 C4 0.5(9)
C76 N75 C80 C115 -177.9(4)
C76 N75 C80 C79 -0.4(6)
C76 C77 C78 C79 0.2(7)
C57 C56 C55 C59 -168.4(3)
C57 C56 C55 C51 63.9(4)
C122 O121 C119 O120 1.4(6)
C122 O121 C119 C118 178.9(3)
C122 C123 C124 C125 -57.7(5)
C122 C127 C126 C125 51.9(5)
C122 C127 C126 C132 -129.0(4)
C123 C122 C127 C126 -54.0(5)
C85 O87 C88 C93 -87.2(4)
C85 O87 C88 C89 152.4(4)
C125 C129 C130 C136 -173.9(3)
C125 C129 C130 C131 62.8(4)
C125 C126 C132 C131 1.5(7)
C55 C59 C60 C61 -53.5(5)
C55 C56 C57 C58 -48.4(4)
C133 C129 C130 C136 -44.9(5)
C133 C129 C130 C131 -168.2(3)
C64 C67 C69 C70 69.3(5)
C129 C125 C126 C127 -169.3(3)
C129 C125 C126 C132 11.6(6)
C129 C125 C124 C123 173.0(3)
C129 C133 C134 C135 -53.3(5)
C129 C130 C131 C132 -48.3(4)
C80 N75 C76 C81 -178.5(4)
C80 N75 C76 C77 0.4(6)
C80 C79 C78 C77 -0.2(7)
C136 C130 C131 C132 -171.0(3)
C136 C135 C134 C133 59.0(4)
C91 C95 C96 C102 179.0(3)
C91 C95 C96 C97 57.2(4)
C91 C95 C99 C100 -179.6(3)
C91 C92 C98 C97 1.0(7)
C91 C92 C93 C88 50.0(5)
C91 C90 C89 C88 -56.5(5)
C102 C101 C104 C107 -165.3(4)
C102 C101 C104 C105 -39.2(4)
C102 C106 C105 C104 8.8(5)
C115 N117 C118 C119 -69.7(5)
C115 C80 C79 C78 177.8(4)
C137 C135 C134 C133 -62.5(4)
C66 C62 C56 C57 -59.8(4)
C66 C62 C56 C55 179.2(3)
C66 C62 C61 C64 45.0(4)
C66 C62 C61 C63 -72.5(4)
C66 C62 C61 C60 166.5(3)
C65 C64 C67 C68 -177.6(4)
C65 C64 C67 C69 56.9(4)
C65 C64 C61 C62 -36.6(4)
C65 C64 C61 C63 82.0(4)
C65 C64 C61 C60 -150.7(3)
C51 C52 C58 C57 3.7(6)
C51 C52 C53 C48 51.5(5)
C51 C50 C49 C48 -56.5(5)
C95 C91 C92 C98 16.1(5)
C95 C91 C92 C93 -163.5(3)
C95 C91 C90 C89 167.8(4)
C127 C122 C123 C124 56.8(5)
C127 C126 C132 C131 -177.5(4)
C130 C136 C135 C138 175.3(3)
C130 C136 C135 C137 57.6(4)
C130 C136 C135 C134 -63.1(4)
C130 C136 C140 C139 -161.3(4)
C139 C138 C135 C136 -38.5(4)
C139 C138 C135 C137 80.3(4)
C139 C138 C135 C134 -151.6(3)
C139 C138 C141 C143 60.6(4)
C139 C138 C141 C142 -177.1(3)
C92 C91 C95 C96 -44.8(4)
C92 C91 C95 C99 -171.6(3)
C92 C91 C90 C89 47.3(5)
C58 C52 C51 C55 10.0(5)
C58 C52 C51 C50 128.5(4)
C58 C52 C51 C54 -112.7(4)
C58 C52 C53 C48 -129.1(4)
C135 C138 C139 C140 18.9(4)
C135 C138 C141 C143 179.8(3)
C135 C138 C141 C142 -57.9(5)
C135 C136 C130 C129 56.9(4)
C135 C136 C130 C131 178.6(3)
C135 C136 C140 C139 -33.7(4)
C126 C125 C129 C133 -171.9(3)
C126 C125 C129 C130 -43.3(4)
C126 C125 C124 C123 52.0(5)
C126 C132 C131 C130 17.8(6)
O42 C41 C6 N1 178.8(5)
O42 C41 C6 C5 3.3(8)
C79 C80 C115 O116 0.8(7)
C79 C80 C115 N117 178.7(4)
O12 C11 C10 N9 145.3(6)
C124 C125 C129 C133 69.5(4)
C124 C125 C129 C130 -161.8(3)
C124 C125 C126 C127 -49.1(5)
C124 C125 C126 C132 131.8(4)
C88 O87 C85 O86 -0.7(6)
C88 O87 C85 C84 177.2(3)
C78 C77 C76 N75 -0.3(7)
C78 C77 C76 C81 178.5(4)
C100 C101 C104 C107 79.9(5)
C100 C101 C104 C105 -154.0(4)
C94 C91 C95 C96 74.3(4)
C94 C91 C95 C99 -52.5(4)
C94 C91 C92 C98 -105.3(5)
C94 C91 C92 C93 75.2(4)
C94 C91 C90 C89 -70.9(5)
C134 C133 C129 C125 172.4(3)
C134 C133 C129 C130 44.5(5)
C140 C136 C130 C129 179.7(4)
C140 C136 C130 C131 -58.6(5)
C140 C136 C135 C138 45.3(4)
C140 C136 C135 C137 -72.4(4)
C140 C136 C135 C134 167.0(3)
C67 C64 C65 C66 143.1(3)
C67 C64 C61 C62 -159.6(3)
C67 C64 C61 C63 -41.1(4)
C67 C64 C61 C60 86.3(4)
C67 C69 C70 C71 177.0(4)
C48 O47 C45 O46 8.7(6)
C48 O47 C45 C44 -172.7(3)
C101 C102 C96 C95 60.2(4)
C101 C102 C96 C97 -178.0(3)
C101 C102 C106 C105 -34.1(4)
C101 C100 C99 C95 -53.9(5)
C101 C104 C107 C108 -60.3(6)
C101 C104 C107 C109 175.7(4)
C101 C104 C105 C106 19.1(5)
C141 C138 C139 C140 147.5(4)
C141 C138 C135 C136 -161.5(3)
C141 C138 C135 C137 -42.7(4)
C141 C138 C135 C134 85.4(4)
C141 C143 C144 C145 168.4(4)
C49 C50 C51 C55 173.7(3)
C49 C50 C51 C52 54.2(4)
C49 C50 C51 C54 -64.1(4)
C49 C48 C53 C52 -50.4(5)
C2 N1 C6 C41 -175.5(5)
C2 N1 C6 C5 -0.1(8)
C2 C3 C4 C5 3.2(10)
C96 C102 C101 C100 -60.4(4)
C96 C102 C101 C103 60.5(5)
C96 C102 C101 C104 177.6(3)
C96 C102 C106 C105 -163.7(4)
C96 C95 C99 C100 51.8(4)
C96 C97 C98 C92 10.5(6)
C90 C91 C95 C96 -165.6(3)
C90 C91 C95 C99 67.6(4)
C90 C91 C92 C98 135.5(4)
C90 C91 C92 C93 -44.0(5)
C60 C59 C55 C56 45.4(5)
C60 C59 C55 C51 172.8(3)
C17 C24 C23 C25 -176.4(4)
C17 C24 C23 C22 59.3(5)
C17 C24 C28 C27 176.2(4)
C17 C16 C21 C22 5.1(8)
C17 C16 C15 C14 54.5(6)
C103 C101 C104 C107 -46.1(5)
C103 C101 C104 C105 80.0(4)
C53 C52 C51 C55 -170.6(3)
C53 C52 C51 C50 -52.0(4)
C53 C52 C51 C54 66.7(4)
C53 C52 C58 C57 -175.7(4)
C53 C48 C49 C50 52.9(5)
C24 C17 C16 C21 9.8(6)
C24 C17 C16 C15 -168.7(4)
C24 C17 C18 C19 171.0(4)
C24 C23 C25 C26 57.1(5)
C24 C23 C25 C30 -178.6(4)
C24 C23 C22 C21 -43.7(5)
C24 C28 C27 C26 -54.6(5)
C106 C102 C101 C100 168.1(3)
C106 C102 C101 C103 -70.9(4)
C106 C102 C101 C104 46.2(4)
C106 C102 C96 C95 -175.3(3)
C106 C102 C96 C97 -53.5(5)
C84 N83 C81 O82 -2.7(7)
C84 N83 C81 C76 174.6(4)
C61 C62 C56 C57 178.2(3)
C61 C62 C56 C55 57.2(4)
C61 C62 C66 C65 -35.1(4)
C61 C64 C65 C66 15.9(4)
C61 C64 C67 C68 -58.7(5)
C61 C64 C67 C69 175.8(3)
C41 N43 C44 C45 -77.0(6)
C41 C6 C5 C4 175.7(6)
C68 C67 C69 C70 -57.9(5)
C98 C92 C93 C88 -129.5(4)
C98 C97 C96 C102 -158.7(3)
C98 C97 C96 C95 -38.2(5)
C23 C24 C28 C27 47.2(5)
C23 C25 C26 C32 176.2(4)
C23 C25 C26 C27 -61.9(5)
C23 C25 C26 C29 58.1(5)
C23 C25 C30 C31 -164.3(4)
C7 N9 C10 C11 -60.9(8)
C7 C2 C3 C4 179.5(6)
C93 C92 C98 C97 -179.4(4)
C93 C88 C89 C90 60.3(5)
C6 N1 C2 C7 178.9(5)
C6 N1 C2 C3 1.4(8)
C6 C5 C4 C3 -2.0(10)
C89 C88 C93 C92 -57.5(5)
C28 C24 C23 C25 -46.0(5)
C28 C24 C23 C22 -170.3(4)
C104 C107 C109 C110 -158.0(5)
C128 C125 C129 C133 -51.6(4)
C128 C125 C129 C130 77.0(4)
C128 C125 C126 C127 68.6(4)
C128 C125 C126 C132 -110.5(4)
C128 C125 C124 C123 -64.8(5)
C118 N117 C115 O116 -12.5(7)
C118 N117 C115 C80 169.7(4)
C25 C23 C22 C21 -166.7(4)
C25 C26 C32 C33 -162.9(4)
C25 C26 C32 C31 -37.3(4)
C25 C26 C27 C28 57.9(5)
C107 C104 C105 C106 149.8(4)
C107 C109 C110 C111 170.0(6)
C69 C70 C71 C72A -161.1(5)
C16 C17 C24 C23 -41.1(5)
C16 C17 C24 C28 -170.1(3)
C16 C17 C18 C19 49.5(6)
C16 C21 C22 C23 12.8(7)
C99 C95 C96 C102 -52.2(4)
C99 C95 C96 C97 -173.9(3)
C99 C100 C101 C102 53.8(4)
C99 C100 C101 C103 -68.8(4)
C99 C100 C101 C104 165.2(3)
C142 C141 C143 C144 61.7(5)
C14 O13 C11 O12 3.6(7)
C14 O13 C11 C10 -169.8(4)
C14 C19 C18 C17 -55.7(6)
C20 C17 C24 C23 79.8(5)
C20 C17 C24 C28 -49.2(5)
C20 C17 C16 C21 -112.3(5)
C20 C17 C16 C15 69.2(5)
C20 C17 C18 C19 -68.1(6)
C21 C16 C15 C14 -124.0(5)
C26 C25 C30 C31 -34.4(5)
C26 C32 C33 C34 -55.5(6)
C26 C32 C33 C35 -178.6(4)
C26 C32 C31 C30 17.1(5)
C32 C26 C27 C28 169.2(4)
C32 C33 C35 C36 -166.9(4)
C32 C31 C30 C25 10.2(6)
C33 C32 C31 C30 148.1(5)
C33 C35 C36 C37 69.9(7)
C146 C145 C144 C143 -60.8(6)
C19 C14 C15 C16 -56.8(7)
C27 C26 C32 C33 83.7(5)
C27 C26 C32 C31 -150.8(4)
C44 N43 C41 O42 -6.8(8)
C44 N43 C41 C6 172.3(4)
C22 C23 C25 C26 -179.5(4)
C22 C23 C25 C30 -55.2(6)
C105 C104 C107 C108 178.2(4)
C105 C104 C107 C109 54.2(6)
C34 C33 C35 C36 67.2(6)
C3 C2 C7 O8 2.7(8)
C3 C2 C7 N9 -178.1(5)
C70 C71 C72A C74A -57.1(8)
C70 C71 C72A C73A -179.6(6)
C15 C16 C21 C22 -176.4(5)
C15 C14 C19 C18 57.3(6)
C29 C26 C32 C33 -42.8(5)
C29 C26 C32 C31 82.7(5)
C29 C26 C27 C28 -64.1(6)
C18 C17 C24 C23 -160.4(4)
C18 C17 C24 C28 70.7(5)
C18 C17 C16 C21 129.8(5)
C18 C17 C16 C15 -48.7(6)
C31 C32 C33 C34 -176.4(4)
C31 C32 C33 C35 60.5(5)
C30 C25 C26 C32 45.4(4)
C30 C25 C26 C27 167.3(4)
C30 C25 C26 C29 -72.7(5)
C11 O13 C14 C19 159.5(4)
C11 O13 C14 C15 -80.4(5)
C108 C107 C109 C110 76.2(7)
C148 C146 C145 C144 -174.7(4)
C112 C111 C110 C109 176.1(6)
C35 C36 C37 C38 -179.8(6)
C10 N9 C7 O8 8.2(8)
C10 N9 C7 C2 -171.0(5)
C147 C146 C145 C144 -49.4(6)
C110 C111 C112 C113 -173.6(6)
C110 C111 C112 C114 60.9(9)
C36 C37 C38 C40 -179.6(7)
C36 C37 C38 C39 -54.6(11)
C265 N264 C267 O268 147(3)
C156 N154 C157 O158 2.6(10)
C155 N154 C157 O158 177.7(6)
C161 N159 C162 O163 175.1(12)
C160 N159 C162 O163 -1.1(19)
C151 N149 C152 O153 -175.7(4)
C150 N149 C152 O153 1.0(7)
C266 N264 C267 O268 -26(3)
O263 C262 N259 C260 17(8)
O263 C262 N259 C261 -164(5)
